data_1577211
loop_
_publ_author_name
'Wang, Yu'
'Ma, Yalei'
'Wen, Ruijuan'
'Li, Jing'
'Liu, Taihong'
'Ding, Liping'
'Miao, Rong'
'Fang, Yu'

_publ_section_title
;
 Manipulating excited-state dynamics through macrocycle positioning in a
 rotaxane for sensitive and discriminative methanol sensing
;
_journal_name_full 'Chemical Science'
_journal_paper_doi 10.1039/D6SC00753H
_journal_year 2026
_chemical_absolute_configuration ad
_chemical_formula_moiety 'C37 H31 F6 N3 O3, C24 H32 O8'
_chemical_formula_sum 'C61 H63 F6 N3 O11'
_chemical_formula_weight 1128.14
_space_group_crystal_system monoclinic
_space_group_IT_number 9
_space_group_name_Hall 'C -2yc'
_space_group_name_H-M_alt 'C 1 c 1'
_atom_sites_solution_hydrogens mixed
_atom_sites_solution_primary dual
_audit_block_doi 10.5517/ccdc.csd.cc2py987
_audit_creation_date 2026-02-26
_audit_creation_method
;
Olex2 1.5
(compiled 2025.07.13 svn.rb7424aed for OlexSys, GUI svn.r7314)
;
_audit_update_record
;
2026-03-26 deposited with the CCDC.	2026-05-05 downloaded from the CCDC.
;
_cell_angle_alpha 90
_cell_angle_beta 101.771(3)
_cell_angle_gamma 90
_cell_formula_units_Z 8
_cell_length_a 53.1545(16)
_cell_length_b 12.9581(4)
_cell_length_c 16.6244(4)
_cell_measurement_reflns_used 7694
_cell_measurement_temperature 223.00
_cell_measurement_theta_max 55.13
_cell_measurement_theta_min 3.40
_cell_volume 11209.8(6)
_computing_cell_refinement 'SAINT V8.41 (Bruker, 2024)'
_computing_data_collection 'APEX6 V2024.9-1 (Bruker, 2025)'
_computing_data_reduction 'SAINT V8.41 (Bruker, 2024)'
_computing_molecular_graphics 'Olex2 1.5 (Dolomanov et al., 2009)'
_computing_publication_material 'Olex2 1.5 (Dolomanov et al., 2009)'
_computing_structure_refinement 'SHELXL 2025/1 (Sheldrick, 2015)'
_computing_structure_solution 'SHELXT 2018/2 (Sheldrick, 2018)'
_diffrn_ambient_temperature 223.00
_diffrn_detector CPAD
_diffrn_detector_area_resol_mean 7.41
_diffrn_detector_type 'Bruker PHOTON III'
_diffrn_measured_fraction_theta_full 0.999
_diffrn_measured_fraction_theta_max 0.999
_diffrn_measurement_device 'four-circle diffractometer'
_diffrn_measurement_device_type 'Bruker D8 VENTURE dual wavelength Mo/Cu'
_diffrn_measurement_method '\w and \f scans'
_diffrn_radiation_monochromator 'Helios Multi-layer Optic'
_diffrn_radiation_probe x-ray
_diffrn_radiation_type CuK\a
_diffrn_radiation_wavelength 1.54178
_diffrn_reflns_av_R_equivalents 0.0804
_diffrn_reflns_av_unetI/netI 0.0553
_diffrn_reflns_Laue_measured_fraction_full 0.999
_diffrn_reflns_Laue_measured_fraction_max 0.999
_diffrn_reflns_limit_h_max 61
_diffrn_reflns_limit_h_min -61
_diffrn_reflns_limit_k_max 14
_diffrn_reflns_limit_k_min -14
_diffrn_reflns_limit_l_max 19
_diffrn_reflns_limit_l_min -17
_diffrn_reflns_number 73316
_diffrn_reflns_point_group_measured_fraction_full 0.985
_diffrn_reflns_point_group_measured_fraction_max 0.985
_diffrn_reflns_theta_full 62.499
_diffrn_reflns_theta_max 62.499
_diffrn_reflns_theta_min 3.397
_diffrn_source 'microfocus sealed X-ray tube'
_diffrn_source_current 1.1
_diffrn_source_power 0.05500000000000001
_diffrn_source_type 'Incoatec I\ms DIAMOND'
_diffrn_source_voltage 50.0
_diffrn_standards_number 0
_exptl_absorpt_coefficient_mu 0.883
_exptl_absorpt_correction_T_max 0.7538
_exptl_absorpt_correction_T_min 0.6467
_exptl_absorpt_correction_type multi-scan
_exptl_absorpt_process_details
;
SADABS-2016/2 (Bruker,2016/2) was used for absorption correction.
wR2(int) was 0.1182 before and 0.0569 after correction.
The Ratio of minimum to maximum transmission is 0.8579.
The \l/2 correction factor is Not present.
;
_exptl_crystal_colour yellow
_exptl_crystal_colour_primary yellow
_exptl_crystal_density_diffrn 1.337
_exptl_crystal_description block
_exptl_crystal_F_000 4736
_exptl_crystal_size_max 0.13
_exptl_crystal_size_mid 0.11
_exptl_crystal_size_min 0.08
_refine_diff_density_max 0.584
_refine_diff_density_min -0.425
_refine_diff_density_rms 0.049
_refine_ls_abs_structure_details
;
 Flack x determined using 3520 quotients [(I+)-(I-)]/[(I+)+(I-)]
 (Parsons, Flack and Wagner, Acta Cryst. B69 (2013) 249-259).
;
_refine_ls_abs_structure_Flack 0.16(16)
_refine_ls_extinction_method none
_refine_ls_goodness_of_fit_ref 1.052
_refine_ls_hydrogen_treatment constr
_refine_ls_matrix_type full
_refine_ls_number_parameters 1581
_refine_ls_number_reflns 17612
_refine_ls_number_restraints 1808
_refine_ls_restrained_S_all 1.122
_refine_ls_R_factor_all 0.1272
_refine_ls_R_factor_gt 0.0748
_refine_ls_shift/su_max 0.003
_refine_ls_shift/su_mean 0.000
_refine_ls_structure_factor_coef Fsqd
_refine_ls_weighting_details 'w=1/[\s^2^(Fo^2^)+(0.1430P)^2^+6.2632P] where P=(Fo^2^+2Fc^2^)/3'
_refine_ls_weighting_scheme calc
_refine_ls_wR_factor_gt 0.2099
_refine_ls_wR_factor_ref 0.2641
_reflns_Friedel_coverage 0.970
_reflns_Friedel_fraction_full 0.970
_reflns_Friedel_fraction_max 0.970
_reflns_number_gt 9745
_reflns_number_total 17612
_reflns_threshold_expression 'I > 2\s(I)'
_cod_data_source_file d6sc00753h2.cif
_cod_data_source_block a
_cod_depositor_comments
;
The following automatic conversions were performed:

data item '_diffrn_radiation_probe' value 'X-ray' was changed to
'x-ray' in accordance with the
/home/data/users/saulius/crontab/automatic-downloads/rss-feeds/RSC/lib/dictionaries/cif_core.dic
dictionary named 'cif_core.dic' version 2.4.2 last updated on
2011-04-26.

Automatic conversion script
Id: cif_fix_values 8170 2020-07-09 18:12:32Z antanas 
;
_cod_database_code 1577211
_shelx_shelxl_version_number 2025/1
_shelx_space_group_comment
;
The symmetry employed for this shelxl refinement is uniquely defined
by the following loop, which should always be used as a source of
symmetry information in preference to the above space-group names.
They are only intended as comments.
;
_shelx_estimated_absorpt_t_max 0.933
_shelx_estimated_absorpt_t_min 0.894
_olex2_refinement_description
;
1. Fixed Uiso
 At 1.2 times of:
  All C(H) groups, All C(H,H) groups, All C(H,H,H,H) groups, All N(H) groups
 At 1.5 times of:
  All C(H,H,H) groups
2. Restrained distances
 F4-C36 = F5-C36 = F6-C36
 1.35 with sigma of 0.01
 C36-C34 = C37-C32
 1.5 with sigma of 0.01
 C89-C88 = C88-C87 = C87-C86 = C86-C85 = C85-C84 = C84-C83
 1.5 with sigma of 0.01
 C25-C24 = C26-C25 = C27-C26 = C28-C27 = C24-C23 = C23-C22
 1.5 with sigma of 0.01
 O20A-C7D
 1.4 with sigma of 0.01
 C7D-C121
 1.5 with sigma of 0.01
 O20-C122
 1.4 with sigma of 0.01
 C122-C121
 1.5 with sigma of 0.01
 C108-C107 = C106-C105 = C110-C109 = C118-C117 = C120-C119 = C59-C58 = C57-C56
 = C61-C60 = C45-C44 = C47-C46 = C49-C48
 1.5 with sigma of 0.01
 O22-C106 = O22-C107 = O23-C108 = O23-C109 = O24-C110 = O24-C111 = O21-C105 =
 O17-C117 = O17-C112 = O18-C118 = O18-C119 = O19-C120 = O19-C121 = O8-C38 = O8-
 C61 = O7-C60 = O7-C59 = O6-C58 = O6-C57 = O5-C51 = O5-C56 = O12-C50 = O12-C49 =
  O11-C48 = O11-C47 = O10-C45 = O10-C46 = O9-C39 = O9-C44
 1.4 with sigma of 0.01
 C9-C10 = C17-C13
 1.39 with sigma of 0.01
 C27-C26
 1.5 with sigma of 0.002
 C88-C86 = C87-C89
 2.5 with sigma of 0.01
 C105-C100
 2.4 with sigma of 0.01
 C27-C25 = C26-C28
 2.5 with sigma of 0.01
 C98-C93 \\sim C98A-C93
 with sigma of 0.02
 C97-C95 \\sim C97A-C95
 with sigma of 0.02
 C37A-C32 \\sim C37-C32
 with sigma of 0.02
 F6-F4 \\sim F5-F4 \\sim F6-F5
 with sigma of 0.02
 C36A-C34 \\sim C36-C34
 with sigma of 0.02
 O21-C100 \\sim O21-C1D \\sim O20-C99 \\sim O20A-C6D
 with sigma of 0.02
 C122-C121 \\sim C7D-C121
 with sigma of 0.02
3. Uiso/Uaniso restraints and constraints
All non-hydrogen atoms have similar U: within 2A with sigma of 0.01 and sigma
for terminal atoms of 0.02 within 2A
4. Same fragment restrains
{C37A, F1A, F2A, F3A} sigma for 1-2: 0.01, 1-3: 0.02
as in
{C37, F1, F2, F3}
{F4A, F5A, F6A, C36A} sigma for 1-2: 0.01, 1-3: 0.02
as in
{F4, F5, F6, C36}
{C98A, F7A, F8A, F9A} sigma for 1-2: 0.01, 1-3: 0.02
as in
{C98, F7, F8, F9}
{C97A, F10A, F11A, F12A} sigma for 1-2: 0.01, 1-3: 0.02
as in
{C97, F10, F11, F12}
5. Others
 Sof(H12E)=Sof(H12F)=Sof(O20A)=Sof(C1D)=Sof(C2D)=Sof(H2D)=Sof(C3D)=Sof(H3D)=
 Sof(C4D)=Sof(H4D)=Sof(C5D)=Sof(H5D)=Sof(C6D)=Sof(C7D)=Sof(H7DA)=Sof(H7DB)=1-
 FVAR(1)
 Sof(H12C)=Sof(H12D)=Sof(O20)=Sof(C102)=Sof(H102)=Sof(C101)=Sof(H101)=
 Sof(C100)=Sof(C99)=Sof(C104)=Sof(H104)=Sof(C103)=Sof(H103)=Sof(C122)=Sof(H12G)=
 Sof(H12H)=FVAR(1)
 Sof(F4A)=Sof(F5A)=Sof(F6A)=Sof(C36A)=1-FVAR(2)
 Sof(F4)=Sof(F5)=Sof(F6)=Sof(C36)=FVAR(2)
 Sof(C37A)=Sof(F1A)=Sof(F2A)=Sof(F3A)=1-FVAR(3)
 Sof(C37)=Sof(F1)=Sof(F2)=Sof(F3)=FVAR(3)
 Sof(C97A)=Sof(F10A)=Sof(F11A)=Sof(F12A)=1-FVAR(4)
 Sof(C97)=Sof(F10)=Sof(F11)=Sof(F12)=FVAR(4)
 Sof(C98A)=Sof(F8A)=Sof(F9A)=Sof(F7A)=1-FVAR(5)
 Sof(C98)=Sof(F7)=Sof(F8)=Sof(F9)=FVAR(5)
 Fixed X: F11(0.315351)
 Fixed Y: C26(0.59035)
 Fixed Z: F3(0.188148) F4A(0.04867) C84(0.665277)
6.a Riding coordinates:
 C49(H49A,H49B)
6.b Secondary CH2 refined with riding coordinates:
 C22(H22A,H22B), C23(H23A,H23B), C24(H24A,H24B), C25(H25A,H25B), C26(H26A,
 H26B), C27(H27A,H27B), C29(H29A,H29B), C83(H83A,H83B), C84(H84A,H84B),
 C85(H85A,H85B), C86(H86A,H86B), C87(H87A,H87B), C88(H88A,H88B), C90(H90A,H90B),
  C44(H44A,H44B), C45(H45A,H45B), C46(H46A,H46B), C47(H47A,H47B), C48(H48A,
 H48B), C56(H56A,H56B), C57(H57A,H57B), C58(H58A,H58B), C59(H59A,H59B),
 C60(H60A,H60B), C61(H61A,H61B), C105(H10A,H10B), C106(H10C,H10D), C107(H10E,
 H10F), C108(H10G,H10H), C109(H10I,H10J), C110(H11A,H11B), C117(H11C,H11D),
 C118(H11E,H11F), C119(H11G,H11H), C120(H12A,H12B), C121(H12E,H12F), C121(H12C,
 H12D), C122(H12G,H12H), C7D(H7DA,H7DB)
6.c Aromatic/amide H refined with riding coordinates:
 N3(H3), C4(H4), C11(H11), C12(H12), C14(H14), C15(H15), C16(H16), C18(H18),
 C19(H19), C20(H20), C21(H21), C31(H31), C35(H35), C33(H33), N6(H6), C65(H65),
 C71(H71), C72(H72), C76(H76), C77(H77), C78(H78), C79(H79), C80(H80), C81(H81),
  C82(H82), C92(H92), C94(H94), C96(H96), C40(H40), C43(H43), C42(H42),
 C41(H41), C52(H52), C53(H53), C54(H54), C55(H55), C116(H116), C113(H113),
 C114(H114), C115(H115), C102(H102), C101(H101), C104(H104), C103(H103),
 C2D(H2D), C3D(H3D), C4D(H4D), C5D(H5D)
6.d Fitted hexagon refined as free rotating group:
 C31(C30,C35,C34,C33,C32), C40(C39,C38,C43,C42,C41), C52(C53,C54,C55,C50,C51),
 C116(C111,C112,C113,C114,C115), C102(C101,C100,C99,C104,C103), C1D(C2D,C3D,C4D,
 C5D,C6D)
6.e Naphthalene refined as free rotating group:
 C9(C11,C12,C6,C7,C8,C13,C14,C15,C16)
6.f Idealised Me refined as rotating group:
 C1(H1A,H1B,H1C), C62(H62A,H62B,H62C)
;
_olex2_submission_special_instructions 'No special instructions were received'
_site XU

loop_
_space_group_symop_operation_xyz
'x, y, z'
'x, -y, z+1/2'
'x+1/2, y+1/2, z'
'x+1/2, -y+1/2, z+1/2'

loop_
_atom_site_label
_atom_site_type_symbol
_atom_site_fract_x
_atom_site_fract_y
_atom_site_fract_z
_atom_site_U_iso_or_equiv
_atom_site_adp_type
_atom_site_occupancy
_atom_site_site_symmetry_order
_atom_site_calc_flag
_atom_site_refinement_flags_posn
_atom_site_refinement_flags_adp
_atom_site_refinement_flags_occupancy
_atom_site_disorder_assembly
_atom_site_disorder_group
C37 C 0.6692(5) -0.0319(10) 0.2215(12) 0.088(4) Uani 0.719(13) 1 d D U P A 1
F1 F 0.6724(4) -0.0495(11) 0.3023(9) 0.115(4) Uani 0.719(13) 1 d D U P A 1
F2 F 0.6815(4) -0.0952(9) 0.1896(10) 0.122(4) Uani 0.719(13) 1 d D U P A 1
F3 F 0.6423(4) -0.0593(10) 0.188148 0.122(4) Uani 0.719(13) 1 d D U P A 1
O1 O 0.5499(3) 0.3757(9) 0.4600(8) 0.112(3) Uani 1 1 d . U . . .
O2 O 0.5392(3) 0.7084(8) 0.5198(8) 0.093(3) Uani 1 1 d . U . . .
O3 O 0.6423(3) 0.5454(8) 0.3011(9) 0.111(3) Uani 1 1 d . U . . .
N1 N 0.4473(3) 0.4477(8) 0.7374(8) 0.075(2) Uani 1 1 d . U . . .
N2 N 0.5454(3) 0.5452(8) 0.4940(8) 0.071(2) Uani 1 1 d . U . . .
N3 N 0.6354(3) 0.4043(9) 0.2231(8) 0.075(2) Uani 1 1 d . U . . .
H3 H 0.626934 0.377403 0.177564 0.089 Uiso 1 1 calc R U . . .
C1 C 0.4333(4) 0.4305(13) 0.6561(10) 0.100(4) Uani 1 1 d . U . . .
H1A H 0.423799 0.366295 0.654158 0.150 Uiso 1 1 calc R U . . .
H1B H 0.445142 0.426419 0.618894 0.150 Uiso 1 1 calc R U . . .
H1C H 0.421384 0.487022 0.639685 0.150 Uiso 1 1 calc R U . . .
C2 C 0.4380(3) 0.4367(10) 0.8091(9) 0.071(3) Uani 1 1 d . U . . .
C3 C 0.4559(4) 0.4759(10) 0.8760(9) 0.074(3) Uani 1 1 d . U . . .
C4 C 0.4766(4) 0.5199(10) 0.8403(9) 0.073(3) Uani 1 1 d . U . . .
H4 H 0.491428 0.551989 0.870177 0.088 Uiso 1 1 calc R U . . .
C5 C 0.4711(3) 0.5078(10) 0.7604(9) 0.071(3) Uani 1 1 d . U . . .
C9 C 0.5175(3) 0.5895(4) 0.5883(6) 0.070(3) Uani 1 1 d DG U . . .
C11 C 0.5060(3) 0.6641(4) 0.6290(7) 0.091(3) Uani 1 1 d G U . . .
H11 H 0.508645 0.734480 0.619702 0.109 Uiso 1 1 calc R U . . .
C12 C 0.4906(3) 0.6346(4) 0.6833(6) 0.084(3) Uani 1 1 d G U . . .
H12 H 0.482882 0.685057 0.710860 0.101 Uiso 1 1 calc R U . . .
C6 C 0.4867(3) 0.5306(4) 0.6970(6) 0.077(3) Uani 1 1 d G U . . .
C7 C 0.4982(3) 0.4560(4) 0.6563(5) 0.060(2) Uani 1 1 d G U . . .
C8 C 0.5136(3) 0.4855(4) 0.6019(5) 0.066(2) Uani 1 1 d G U . . .
C13 C 0.5251(3) 0.4109(5) 0.5612(6) 0.068(3) Uani 1 1 d DG U . . .
C14 C 0.5212(3) 0.3068(4) 0.5749(6) 0.075(3) Uani 1 1 d G U . . .
H14 H 0.528929 0.256401 0.547382 0.090 Uiso 1 1 calc R U . . .
C15 C 0.5058(3) 0.2773(4) 0.6293(6) 0.080(3) Uani 1 1 d G U . . .
H15 H 0.503166 0.206973 0.638540 0.096 Uiso 1 1 calc R U . . .
C16 C 0.4943(3) 0.3519(4) 0.6700(6) 0.072(3) Uani 1 1 d G U . . .
H16 H 0.483931 0.331979 0.706767 0.086 Uiso 1 1 calc R U . . .
C10 C 0.5340(3) 0.6207(11) 0.5327(9) 0.076(3) Uani 1 1 d D U . . .
C17 C 0.5405(4) 0.4388(11) 0.5035(9) 0.078(3) Uani 1 1 d D U . . .
C18 C 0.4505(4) 0.4602(12) 0.9537(10) 0.088(3) Uani 1 1 d . U . . .
H18 H 0.462419 0.482132 1.000440 0.106 Uiso 1 1 calc R U . . .
C19 C 0.4287(4) 0.4140(12) 0.9627(10) 0.088(3) Uani 1 1 d . U . . .
H19 H 0.425325 0.406787 1.015782 0.105 Uiso 1 1 calc R U . . .
C20 C 0.4115(4) 0.3779(11) 0.8985(10) 0.084(3) Uani 1 1 d . U . . .
H20 H 0.396362 0.346655 0.907991 0.100 Uiso 1 1 calc R U . . .
C21 C 0.4153(4) 0.3851(10) 0.8178(9) 0.076(3) Uani 1 1 d . U . . .
H21 H 0.403554 0.357746 0.772743 0.092 Uiso 1 1 calc R U . . .
C22 C 0.5627(3) 0.5743(12) 0.4359(7) 0.084(3) Uani 1 1 d D U . . .
H22A H 0.573514 0.632887 0.458328 0.100 Uiso 1 1 calc R U . . .
H22B H 0.573882 0.516129 0.429648 0.100 Uiso 1 1 calc R U . . .
C23 C 0.5466(3) 0.6029(12) 0.3534(6) 0.087(3) Uani 1 1 d D U . . .
H23A H 0.534827 0.658835 0.360527 0.104 Uiso 1 1 calc R U . . .
H23B H 0.536174 0.543231 0.330620 0.104 Uiso 1 1 calc R U . . .
C24 C 0.5631(4) 0.6373(11) 0.2927(10) 0.109(4) Uani 1 1 d D U . . .
H24A H 0.552075 0.675433 0.247984 0.131 Uiso 1 1 calc R U . . .
H24B H 0.576156 0.685330 0.321021 0.131 Uiso 1 1 calc R U . . .
C25 C 0.5765(4) 0.5520(13) 0.2552(10) 0.125(4) Uani 1 1 d D U . . .
H25A H 0.589551 0.520210 0.298150 0.149 Uiso 1 1 calc R U . . .
H25B H 0.563912 0.498640 0.232763 0.149 Uiso 1 1 calc R U . . .
C26 C 0.5885(3) 0.590350 0.1908(9) 0.156(5) Uani 1 1 d D U . . .
H26A H 0.588664 0.665705 0.195864 0.187 Uiso 1 1 calc R U . . .
H26B H 0.576624 0.574291 0.138934 0.187 Uiso 1 1 calc R U . . .
C27 C 0.6145(3) 0.5603(14) 0.1792(10) 0.132(4) Uani 1 1 d D U . . .
H27A H 0.612272 0.522779 0.127007 0.158 Uiso 1 1 calc R U . . .
H27B H 0.623770 0.624054 0.172438 0.158 Uiso 1 1 calc R U . . .
C28 C 0.6312(3) 0.4984(13) 0.2407(10) 0.085(3) Uani 1 1 d D U . . .
C29 C 0.6540(4) 0.3426(10) 0.2785(10) 0.082(3) Uani 1 1 d . U . . .
H29A H 0.645726 0.309299 0.319218 0.098 Uiso 1 1 calc R U . . .
H29B H 0.667817 0.386993 0.307704 0.098 Uiso 1 1 calc R U . . .
C31 C 0.6602(3) 0.1570(6) 0.2432(7) 0.070(3) Uani 1 1 d G U . . .
H31 H 0.649138 0.139462 0.278438 0.084 Uiso 1 1 calc R U . . .
C30 C 0.6653(3) 0.2602(5) 0.2296(7) 0.071(3) Uani 1 1 d G U . . .
C35 C 0.6817(3) 0.2862(5) 0.1776(7) 0.083(3) Uani 1 1 d G U . . .
H35 H 0.685069 0.355897 0.168380 0.100 Uiso 1 1 calc R U . . .
C34 C 0.6931(3) 0.2091(7) 0.1392(7) 0.087(3) Uani 1 1 d DG U . . .
C33 C 0.6881(3) 0.1060(6) 0.1528(7) 0.087(3) Uani 1 1 d G U . . .
H33 H 0.695795 0.053809 0.126812 0.104 Uiso 1 1 calc R U . . .
C32 C 0.6717(3) 0.0799(5) 0.2048(7) 0.078(3) Uani 1 1 d DG U . . .
F4 F 0.7238(5) 0.3225(15) 0.1056(14) 0.140(6) Uani 0.481(13) 1 d D U P B 1
F5 F 0.7306(5) 0.1612(17) 0.0910(16) 0.145(6) Uani 0.481(13) 1 d D U P B 1
F6 F 0.6997(5) 0.238(2) 0.0072(11) 0.135(6) Uani 0.481(13) 1 d D U P B 1
C36 C 0.7119(4) 0.2328(15) 0.0866(12) 0.117(5) Uani 0.481(13) 1 d D U P B 1
F4A F 0.7069(4) 0.3248(14) 0.048670 0.138(6) Uani 0.519(13) 1 d D U P B 2
F5A F 0.7346(4) 0.2303(18) 0.1276(13) 0.145(6) Uani 0.519(13) 1 d D U P B 2
F6A F 0.7088(5) 0.1630(15) 0.0215(13) 0.138(5) Uani 0.519(13) 1 d D U P B 2
C36A C 0.7103(5) 0.2324(17) 0.0831(13) 0.116(5) Uani 0.519(13) 1 d D U P B 2
C98 C 0.2804(5) 0.7348(18) 0.9280(16) 0.114(4) Uani 0.594(13) 1 d D U P C 1
F7 F 0.2874(5) 0.6954(17) 1.0036(11) 0.136(5) Uani 0.594(13) 1 d D U P C 1
F8 F 0.2767(5) 0.8382(13) 0.9353(14) 0.136(5) Uani 0.594(13) 1 d D U P C 1
F9 F 0.2581(4) 0.6918(19) 0.9040(13) 0.146(5) Uani 0.594(13) 1 d D U P C 1
C97 C 0.3272(5) 0.4674(13) 0.7970(14) 0.091(4) Uani 0.665(15) 1 d D U P D 1
F10 F 0.3498(4) 0.4487(11) 0.8021(12) 0.121(5) Uani 0.665(15) 1 d D U P D 1
F11 F 0.315351 0.3997(11) 0.8421(9) 0.111(4) Uani 0.665(15) 1 d D U P D 1
F12 F 0.3168(4) 0.4407(10) 0.7171(9) 0.100(4) Uani 0.665(15) 1 d D U P D 1
O13 O 0.4426(3) 0.8770(8) 0.5529(8) 0.098(3) Uani 1 1 d . U . . .
O14 O 0.4528(3) 1.2161(7) 0.4971(8) 0.098(3) Uani 1 1 d . U . . .
O16 O 0.3490(3) 1.0431(7) 0.7138(8) 0.099(3) Uani 1 1 d . U . . .
N4 N 0.5441(3) 0.9530(8) 0.2761(7) 0.075(2) Uani 1 1 d . U . . .
N5 N 0.4464(3) 1.0457(7) 0.5232(8) 0.070(2) Uani 1 1 d . U . . .
N6 N 0.3563(3) 0.9036(8) 0.7908(7) 0.070(2) Uani 1 1 d . U . . .
H6 H 0.365503 0.875174 0.834523 0.083 Uiso 1 1 calc R U . . .
C62 C 0.5587(4) 0.9248(12) 0.3586(9) 0.088(4) Uani 1 1 d . U . . .
H62A H 0.556655 0.851678 0.367796 0.131 Uiso 1 1 calc R U . . .
H62B H 0.552301 0.964084 0.399833 0.131 Uiso 1 1 calc R U . . .
H62C H 0.576780 0.940224 0.362304 0.131 Uiso 1 1 calc R U . . .
C63 C 0.5537(3) 0.9326(10) 0.2065(8) 0.069(3) Uani 1 1 d . U . . .
C64 C 0.5354(3) 0.9772(10) 0.1411(8) 0.070(3) Uani 1 1 d . U . . .
C65 C 0.5160(4) 1.0200(11) 0.1724(9) 0.078(3) Uani 1 1 d . U . . .
H65 H 0.501562 1.055366 0.142934 0.093 Uiso 1 1 calc R U . . .
C66 C 0.5218(4) 1.0008(10) 0.2564(9) 0.073(3) Uani 1 1 d . U . . .
C67 C 0.5058(3) 1.0331(7) 0.3171(7) 0.065(2) Uani 1 1 d . U . . .
C68 C 0.4951(3) 0.9522(7) 0.3559(7) 0.066(2) Uani 1 1 d . U . . .
C69 C 0.4783(3) 0.9849(7) 0.4140(7) 0.062(2) Uani 1 1 d . U . . .
C70 C 0.4742(3) 1.0895(8) 0.4255(7) 0.069(3) Uani 1 1 d . U . . .
C71 C 0.4854(3) 1.1647(8) 0.3855(8) 0.081(3) Uani 1 1 d . U . . .
H71 H 0.481924 1.234803 0.392777 0.097 Uiso 1 1 calc R U . . .
C72 C 0.5024(3) 1.1352(7) 0.3330(7) 0.070(3) Uani 1 1 d . U . . .
H72 H 0.511232 1.185968 0.309383 0.084 Uiso 1 1 calc R U . . .
C73 C 0.4567(3) 1.1244(11) 0.4824(9) 0.075(3) Uani 1 1 d . U . . .
C74 C 0.4677(3) 0.9090(7) 0.4562(8) 0.067(2) Uani 1 1 d . U . . .
C75 C 0.4513(4) 0.9404(9) 0.5150(9) 0.069(3) Uani 1 1 d . U . . .
C76 C 0.4710(3) 0.8054(8) 0.4430(8) 0.077(3) Uani 1 1 d . U . . .
H76 H 0.463410 0.755844 0.471757 0.092 Uiso 1 1 calc R U . . .
C77 C 0.4859(3) 0.7742(7) 0.3863(8) 0.070(3) Uani 1 1 d . U . . .
H77 H 0.488171 0.703711 0.376243 0.084 Uiso 1 1 calc R U . . .
C78 C 0.4968(3) 0.8459(6) 0.3472(7) 0.060(2) Uani 1 1 d . U . . .
H78 H 0.506640 0.822238 0.309922 0.072 Uiso 1 1 calc R U . . .
C79 C 0.5403(4) 0.9704(10) 0.0611(9) 0.077(3) Uani 1 1 d . U . . .
H79 H 0.528922 0.999692 0.016274 0.092 Uiso 1 1 calc R U . . .
C80 C 0.5626(4) 0.9190(10) 0.0497(9) 0.081(3) Uani 1 1 d . U . . .
H80 H 0.565649 0.910094 -0.003615 0.097 Uiso 1 1 calc R U . . .
C81 C 0.5804(4) 0.8807(10) 0.1180(9) 0.081(3) Uani 1 1 d . U . . .
H81 H 0.595419 0.848241 0.109158 0.097 Uiso 1 1 calc R U . . .
C82 C 0.5766(4) 0.8892(10) 0.1964(9) 0.077(3) Uani 1 1 d . U . . .
H82 H 0.589041 0.866634 0.241550 0.092 Uiso 1 1 calc R U . . .
C83 C 0.4302(3) 1.0752(11) 0.5801(7) 0.076(3) Uani 1 1 d D U . . .
H83A H 0.418433 1.018305 0.584631 0.091 Uiso 1 1 calc R U . . .
H83B H 0.419820 1.135083 0.557804 0.091 Uiso 1 1 calc R U . . .
C84 C 0.4455(3) 1.1017(11) 0.665277 0.085(3) Uani 1 1 d D U . . .
H84A H 0.453846 1.039211 0.691189 0.101 Uiso 1 1 calc R U . . .
H84B H 0.458944 1.151583 0.660340 0.101 Uiso 1 1 calc R U . . .
C85 C 0.4286(4) 1.1461(10) 0.7183(10) 0.097(3) Uani 1 1 d D U . . .
H85A H 0.439237 1.186804 0.762248 0.117 Uiso 1 1 calc R U . . .
H85B H 0.416173 1.192825 0.685267 0.117 Uiso 1 1 calc R U . . .
C86 C 0.4147(4) 1.0670(10) 0.7554(9) 0.091(3) Uani 1 1 d D U . . .
H86A H 0.426803 1.022460 0.792264 0.110 Uiso 1 1 calc R U . . .
H86B H 0.404295 1.024064 0.712692 0.110 Uiso 1 1 calc R U . . .
C87 C 0.3971(3) 1.1272(8) 0.8048(8) 0.086(3) Uani 1 1 d D U . . .
H87A H 0.407618 1.169190 0.847952 0.103 Uiso 1 1 calc R U . . .
H87B H 0.385394 1.173217 0.767918 0.103 Uiso 1 1 calc R U . . .
C88 C 0.3823(3) 1.0516(10) 0.8414(8) 0.096(3) Uani 1 1 d D U . . .
H88A H 0.374631 1.085674 0.883313 0.115 Uiso 1 1 calc R U . . .
H88B H 0.393884 0.997597 0.868605 0.115 Uiso 1 1 calc R U . . .
C89 C 0.3610(3) 1.0023(11) 0.7772(9) 0.081(3) Uani 1 1 d D U . . .
C90 C 0.3377(4) 0.8410(10) 0.7409(9) 0.076(3) Uani 1 1 d . U . . .
H90A H 0.345673 0.808170 0.699090 0.091 Uiso 1 1 calc R U . . .
H90B H 0.323830 0.885310 0.712233 0.091 Uiso 1 1 calc R U . . .
C91 C 0.3265(3) 0.7598(8) 0.7847(8) 0.070(3) Uani 1 1 d . U . . .
C92 C 0.3103(3) 0.7824(8) 0.8362(8) 0.078(3) Uani 1 1 d . U . . .
H92 H 0.306268 0.851758 0.844189 0.093 Uiso 1 1 calc R U . . .
C93 C 0.2998(3) 0.7062(10) 0.8768(9) 0.083(3) Uani 1 1 d D U . . .
C94 C 0.3047(3) 0.6042(9) 0.8658(8) 0.079(3) Uani 1 1 d . U . . .
H94 H 0.297294 0.552437 0.893039 0.095 Uiso 1 1 calc R U . . .
C95 C 0.3210(3) 0.5794(8) 0.8128(8) 0.074(3) Uani 1 1 d D U . . .
C96 C 0.3319(3) 0.6557(8) 0.7746(8) 0.069(3) Uani 1 1 d . U . . .
H96 H 0.343410 0.637663 0.740744 0.083 Uiso 1 1 calc R U . . .
O5 O 0.6853(3) 0.2314(8) 0.4511(8) 0.114(3) Uani 1 1 d D U . . .
O6 O 0.6288(4) 0.2091(10) 0.4271(8) 0.133(3) Uani 1 1 d D U . . .
O7 O 0.5961(3) 0.2179(9) 0.2782(8) 0.107(3) Uani 1 1 d D U . . .
O8 O 0.6045(3) 0.2450(6) 0.1083(7) 0.078(2) Uani 1 1 d D U . . .
O9 O 0.6249(3) 0.3914(7) 0.0352(7) 0.091(2) Uani 1 1 d D U . . .
O10 O 0.6650(3) 0.5381(8) 0.0985(7) 0.095(3) Uani 1 1 d D U . . .
O11 O 0.7050(3) 0.5266(7) 0.2620(7) 0.090(2) Uani 1 1 d D U . . .
O12 O 0.7095(3) 0.3908(8) 0.4025(9) 0.129(3) Uani 1 1 d D U . . .
C40 C 0.6360(3) 0.2710(8) -0.0656(7) 0.103(4) Uani 1 1 d G U . . .
H40 H 0.642924 0.323889 -0.092983 0.124 Uiso 1 1 calc R U . . .
C39 C 0.6253(3) 0.2941(6) 0.0021(7) 0.088(3) Uani 1 1 d DG U . . .
C38 C 0.6150(3) 0.2158(7) 0.0426(6) 0.076(3) Uani 1 1 d DG U . . .
C43 C 0.6154(3) 0.1144(6) 0.0155(7) 0.093(3) Uani 1 1 d G U . . .
H43 H 0.608418 0.061509 0.042883 0.111 Uiso 1 1 calc R U . . .
C42 C 0.6260(3) 0.0913(7) -0.0522(8) 0.117(4) Uani 1 1 d G U . . .
H42 H 0.626224 0.022781 -0.070507 0.141 Uiso 1 1 calc R U . . .
C41 C 0.6363(3) 0.1696(9) -0.0927(7) 0.118(4) Uani 1 1 d G U . . .
H41 H 0.643477 0.153970 -0.138440 0.141 Uiso 1 1 calc R U . . .
C44 C 0.6319(3) 0.4770(12) -0.0097(9) 0.097(3) Uani 1 1 d D U . . .
H44A H 0.621774 0.537441 -0.000691 0.116 Uiso 1 1 calc R U . . .
H44B H 0.627940 0.460918 -0.068509 0.116 Uiso 1 1 calc R U . . .
C45 C 0.6600(3) 0.5021(13) 0.0160(8) 0.099(4) Uani 1 1 d D U . . .
H45A H 0.670281 0.440326 0.011690 0.119 Uiso 1 1 calc R U . . .
H45B H 0.664669 0.555258 -0.020201 0.119 Uiso 1 1 calc R U . . .
C46 C 0.6900(3) 0.5815(12) 0.1247(8) 0.092(3) Uani 1 1 d D U . . .
H46A H 0.691630 0.643150 0.091943 0.111 Uiso 1 1 calc R U . . .
H46B H 0.703016 0.531556 0.116050 0.111 Uiso 1 1 calc R U . . .
C47 C 0.6943(4) 0.6096(10) 0.2128(8) 0.088(3) Uani 1 1 d D U . . .
H47A H 0.705844 0.669178 0.223263 0.106 Uiso 1 1 calc R U . . .
H47B H 0.677896 0.629040 0.226859 0.106 Uiso 1 1 calc R U . . .
C48 C 0.7063(3) 0.5645(9) 0.3436(8) 0.091(3) Uani 1 1 d D U . . .
H48A H 0.689198 0.567644 0.357147 0.110 Uiso 1 1 calc R U . . .
H48B H 0.714233 0.633060 0.351023 0.110 Uiso 1 1 calc R U . . .
C49 C 0.7225(4) 0.4863(10) 0.3933(10) 0.120(4) Uani 1 1 d D U . . .
H49A H 0.733897 0.480811 0.353845 0.144 Uiso 1 1 d R U . . .
H49B H 0.730247 0.514820 0.447305 0.144 Uiso 1 1 d R U . . .
C52 C 0.7169(3) 0.1116(9) 0.4164(9) 0.159(5) Uani 1 1 d G U . . .
H52 H 0.709298 0.054855 0.437519 0.191 Uiso 1 1 calc R U . . .
C53 C 0.7379(4) 0.0970(9) 0.3798(10) 0.181(6) Uani 1 1 d G U . . .
H53 H 0.744537 0.030298 0.376181 0.217 Uiso 1 1 calc R U . . .
C54 C 0.7491(3) 0.1809(12) 0.3486(10) 0.187(6) Uani 1 1 d G U . . .
H54 H 0.763300 0.170999 0.323872 0.225 Uiso 1 1 calc R U . . .
C55 C 0.7393(3) 0.2795(10) 0.3540(10) 0.161(5) Uani 1 1 d G U . . .
H55 H 0.746824 0.336257 0.332899 0.193 Uiso 1 1 calc R U . . .
C50 C 0.7182(3) 0.2941(8) 0.3906(9) 0.119(4) Uani 1 1 d DG U . . .
C51 C 0.7070(3) 0.2102(10) 0.4218(8) 0.117(4) Uani 1 1 d DG U . . .
C56 C 0.6739(4) 0.1484(12) 0.4825(12) 0.129(4) Uani 1 1 d D U . . .
H56A H 0.684572 0.124530 0.534241 0.154 Uiso 1 1 calc R U . . .
H56B H 0.671162 0.090929 0.443351 0.154 Uiso 1 1 calc R U . . .
C57 C 0.6487(4) 0.1892(15) 0.4962(9) 0.131(4) Uani 1 1 d D U . . .
H57A H 0.642000 0.139730 0.531342 0.158 Uiso 1 1 calc R U . . .
H57B H 0.652131 0.253554 0.527429 0.158 Uiso 1 1 calc R U . . .
C58 C 0.6052(4) 0.2563(14) 0.4174(9) 0.122(4) Uani 1 1 d D U . . .
H58A H 0.608527 0.330240 0.426389 0.147 Uiso 1 1 calc R U . . .
H58B H 0.597421 0.232229 0.462560 0.147 Uiso 1 1 calc R U . . .
C59 C 0.5856(4) 0.2473(14) 0.3431(9) 0.116(4) Uani 1 1 d D U . . .
H59A H 0.572794 0.196236 0.351472 0.139 Uiso 1 1 calc R U . . .
H59B H 0.576902 0.313773 0.330822 0.139 Uiso 1 1 calc R U . . .
C60 C 0.5781(3) 0.2208(10) 0.2041(8) 0.084(3) Uani 1 1 d D U . . .
H60A H 0.573644 0.292612 0.188963 0.100 Uiso 1 1 calc R U . . .
H60B H 0.562434 0.184709 0.210271 0.100 Uiso 1 1 calc R U . . .
C61 C 0.5890(4) 0.1713(9) 0.1393(9) 0.080(3) Uani 1 1 d D U . . .
H61A H 0.599362 0.111534 0.161677 0.096 Uiso 1 1 calc R U . . .
H61B H 0.575098 0.147421 0.094956 0.096 Uiso 1 1 calc R U . . .
O17 O 0.3682(3) 0.8924(7) 0.9814(7) 0.086(2) Uani 1 1 d D U . . .
O18 O 0.3264(3) 1.0356(8) 0.9176(7) 0.090(2) Uani 1 1 d D U . . .
O19 O 0.2868(3) 1.0272(8) 0.7599(7) 0.095(2) Uani 1 1 d D U . . .
O21 O 0.3061(3) 0.7308(8) 0.5622(8) 0.102(2) Uani 1 1 d D U . . .
O22 O 0.3600(3) 0.7096(10) 0.5915(8) 0.125(3) Uani 1 1 d D U . . .
O23 O 0.3958(3) 0.7118(8) 0.7359(7) 0.101(3) Uani 1 1 d D U . . .
O24 O 0.3880(3) 0.7463(6) 0.9093(7) 0.078(2) Uani 1 1 d D U . . .
C105 C 0.3226(4) 0.6616(12) 0.5271(11) 0.122(4) Uani 1 1 d D U . . .
H10A H 0.313059 0.634986 0.474564 0.146 Uiso 1 1 calc R U . . .
H10B H 0.327433 0.602800 0.564119 0.146 Uiso 1 1 calc R U . . .
C106 C 0.3461(4) 0.7133(14) 0.5138(9) 0.121(4) Uani 1 1 d D U . . .
H10C H 0.354376 0.675044 0.475437 0.145 Uiso 1 1 calc R U . . .
H10D H 0.342764 0.784374 0.494435 0.145 Uiso 1 1 calc R U . . .
C107 C 0.3841(4) 0.7251(14) 0.5865(9) 0.123(4) Uani 1 1 d D U . . .
H10E H 0.384829 0.777775 0.544727 0.147 Uiso 1 1 calc R U . . .
H10F H 0.391254 0.661064 0.569113 0.147 Uiso 1 1 calc R U . . .
C108 C 0.3997(4) 0.7582(11) 0.6643(8) 0.106(3) Uani 1 1 d D U . . .
H10G H 0.417741 0.748242 0.661430 0.127 Uiso 1 1 calc R U . . .
H10H H 0.397022 0.832531 0.669502 0.127 Uiso 1 1 calc R U . . .
C109 C 0.4142(4) 0.7168(10) 0.8100(8) 0.082(3) Uani 1 1 d D U . . .
H10I H 0.419146 0.788845 0.822156 0.099 Uiso 1 1 calc R U . . .
H10J H 0.429641 0.678528 0.803932 0.099 Uiso 1 1 calc R U . . .
C110 C 0.4038(4) 0.6722(9) 0.8796(9) 0.081(3) Uani 1 1 d D U . . .
H11A H 0.393766 0.610238 0.861021 0.097 Uiso 1 1 calc R U . . .
H11B H 0.418099 0.652336 0.924188 0.097 Uiso 1 1 calc R U . . .
C116 C 0.3772(3) 0.6156(6) 1.0032(7) 0.098(4) Uani 1 1 d G U . . .
H116 H 0.384569 0.562428 0.977290 0.118 Uiso 1 1 calc R U . . .
C111 C 0.3772(3) 0.7162(7) 0.9744(7) 0.083(3) Uani 1 1 d DG U . . .
C112 C 0.3662(3) 0.7948(6) 1.0128(7) 0.086(3) Uani 1 1 d DG U . . .
C113 C 0.3553(3) 0.7727(8) 1.0800(7) 0.109(4) Uani 1 1 d G U . . .
H113 H 0.347923 0.825800 1.105941 0.131 Uiso 1 1 calc R U . . .
C114 C 0.3553(3) 0.6720(9) 1.1088(7) 0.122(4) Uani 1 1 d G U . . .
H114 H 0.347939 0.657013 1.154269 0.147 Uiso 1 1 calc R U . . .
C115 C 0.3663(3) 0.5934(7) 1.0704(8) 0.111(4) Uani 1 1 d G U . . .
H115 H 0.366262 0.525326 1.089945 0.133 Uiso 1 1 calc R U . . .
C117 C 0.3598(3) 0.9779(12) 1.0237(9) 0.096(3) Uani 1 1 d D U . . .
H11C H 0.369418 1.039298 1.013304 0.116 Uiso 1 1 calc R U . . .
H11D H 0.364243 0.963965 1.082878 0.116 Uiso 1 1 calc R U . . .
C118 C 0.3313(3) 1.0025(14) 1.0007(8) 0.102(4) Uani 1 1 d D U . . .
H11E H 0.321060 0.941114 1.006762 0.122 Uiso 1 1 calc R U . . .
H11F H 0.326867 1.057149 1.036238 0.122 Uiso 1 1 calc R U . . .
C119 C 0.3019(3) 1.0827(12) 0.8955(9) 0.090(3) Uani 1 1 d D U . . .
H11G H 0.301211 1.144968 0.928433 0.108 Uiso 1 1 calc R U . . .
H11H H 0.288478 1.035030 0.904727 0.108 Uiso 1 1 calc R U . . .
C120 C 0.2983(4) 1.1094(10) 0.8071(8) 0.086(3) Uani 1 1 d D U . . .
H12A H 0.287375 1.170871 0.795412 0.104 Uiso 1 1 calc R U . . .
H12B H 0.314907 1.124807 0.793163 0.104 Uiso 1 1 calc R U . . .
C121 C 0.2788(4) 1.0323(12) 0.6745(9) 0.123(4) Uani 1 1 d D U . . .
H12E H 0.294592 1.060147 0.661274 0.148 Uiso 0.466(9) 1 calc R U P E 2
H12F H 0.267469 1.092563 0.671261 0.148 Uiso 0.466(9) 1 calc R U P E 2
H12C H 0.293537 1.040532 0.648072 0.148 Uiso 0.534(9) 1 calc R U P E 1
H12D H 0.266950 1.090220 0.658556 0.148 Uiso 0.534(9) 1 calc R U P E 1
O20 O 0.2808(4) 0.8418(12) 0.6376(11) 0.091(3) Uani 0.534(9) 1 d D U P E 1
C102 C 0.2618(4) 0.5326(9) 0.6022(11) 0.107(4) Uani 0.534(9) 1 d G U P E 1
H102 H 0.258206 0.462085 0.592934 0.128 Uiso 0.534(9) 1 calc R U P E 1
C101 C 0.2829(4) 0.5764(11) 0.5774(11) 0.102(4) Uani 0.534(9) 1 d G U P E 1
H101 H 0.293480 0.535592 0.551369 0.123 Uiso 0.534(9) 1 calc R U P E 1
C100 C 0.2883(4) 0.6807(11) 0.5911(11) 0.093(4) Uani 0.534(9) 1 d DG U P E 1
C99 C 0.2726(4) 0.7411(9) 0.6296(12) 0.097(3) Uani 0.534(9) 1 d DG U P E 1
C104 C 0.2516(4) 0.6972(12) 0.6544(11) 0.107(4) Uani 0.534(9) 1 d G U P E 1
H104 H 0.240994 0.738070 0.680460 0.128 Uiso 0.534(9) 1 calc R U P E 1
C103 C 0.2462(3) 0.5930(12) 0.6407(11) 0.106(4) Uani 0.534(9) 1 d G U P E 1
H103 H 0.231963 0.563326 0.657480 0.128 Uiso 0.534(9) 1 calc R U P E 1
C122 C 0.2650(4) 0.9277(13) 0.6502(15) 0.099(4) Uani 0.534(9) 1 d D U P E 1
H12G H 0.255746 0.908800 0.693306 0.119 Uiso 0.534(9) 1 calc R U P E 1
H12H H 0.252164 0.938397 0.599577 0.119 Uiso 0.534(9) 1 calc R U P E 1
O20A O 0.2840(4) 0.8986(13) 0.6082(14) 0.090(4) Uani 0.466(9) 1 d D U P E 2
C1D C 0.2822(4) 0.7214(16) 0.5933(13) 0.090(4) Uani 0.466(9) 1 d DG U P E 2
C2D C 0.2730(4) 0.6260(13) 0.6124(13) 0.097(4) Uani 0.466(9) 1 d G U P E 2
H2D H 0.279099 0.565242 0.592013 0.117 Uiso 0.466(9) 1 calc R U P E 2
C3D C 0.2549(4) 0.6203(12) 0.6618(13) 0.100(4) Uani 0.466(9) 1 d G U P E 2
H3D H 0.248696 0.555687 0.674802 0.120 Uiso 0.466(9) 1 calc R U P E 2
C4D C 0.2459(4) 0.7100(15) 0.6921(12) 0.101(4) Uani 0.466(9) 1 d G U P E 2
H4D H 0.233627 0.706182 0.725453 0.121 Uiso 0.466(9) 1 calc R U P E 2
C5D C 0.2550(4) 0.8055(12) 0.6729(13) 0.094(4) Uani 0.466(9) 1 d G U P E 2
H5D H 0.248960 0.866235 0.693313 0.113 Uiso 0.466(9) 1 calc R U P E 2
C6D C 0.2732(5) 0.8112(12) 0.6235(14) 0.086(4) Uani 0.466(9) 1 d DG U P E 2
C7D C 0.2679(6) 0.986(2) 0.5952(14) 0.110(5) Uani 0.466(9) 1 d D U P E 2
H7DA H 0.249619 0.969286 0.589179 0.132 Uiso 0.466(9) 1 calc R U P E 2
H7DB H 0.270562 1.028784 0.548844 0.132 Uiso 0.466(9) 1 calc R U P E 2
C37A C 0.6632(7) -0.026(2) 0.2191(19) 0.095(5) Uani 0.281(13) 1 d D U P A 2
F1A F 0.6809(6) -0.071(3) 0.278(2) 0.116(8) Uani 0.281(13) 1 d D U P A 2
F2A F 0.6584(8) -0.081(2) 0.1572(17) 0.128(7) Uani 0.281(13) 1 d D U P A 2
F3A F 0.6396(5) -0.0337(19) 0.2512(17) 0.106(6) Uani 0.281(13) 1 d D U P A 2
C97A C 0.3274(6) 0.4695(18) 0.7972(18) 0.093(5) Uani 0.335(15) 1 d D U P D 2
F10A F 0.3333(8) 0.456(2) 0.7317(18) 0.116(6) Uani 0.335(15) 1 d D U P D 2
F11A F 0.3464(5) 0.4366(18) 0.8616(16) 0.107(6) Uani 0.335(15) 1 d D U P D 2
F12A F 0.3061(6) 0.409(2) 0.7957(19) 0.117(7) Uani 0.335(15) 1 d D U P D 2
C98A C 0.2817(5) 0.737(2) 0.9319(16) 0.114(5) Uani 0.406(13) 1 d D U P C 2
F8A F 0.2919(5) 0.799(2) 0.9963(17) 0.131(6) Uani 0.406(13) 1 d D U P C 2
F9A F 0.2612(5) 0.779(3) 0.8888(15) 0.144(6) Uani 0.406(13) 1 d D U P C 2
F7A F 0.2714(6) 0.6571(17) 0.9645(19) 0.132(6) Uani 0.406(13) 1 d D U P C 2

loop_
_atom_site_aniso_label
_atom_site_aniso_U_11
_atom_site_aniso_U_22
_atom_site_aniso_U_33
_atom_site_aniso_U_23
_atom_site_aniso_U_13
_atom_site_aniso_U_12
C37 0.113(8) 0.089(7) 0.075(7) -0.004(6) 0.046(6) -0.006(7)
F1 0.157(10) 0.105(8) 0.089(7) 0.007(6) 0.037(7) -0.014(7)
F2 0.169(10) 0.087(7) 0.117(8) 0.002(6) 0.049(7) 0.024(7)
F3 0.117(8) 0.110(8) 0.141(10) -0.011(7) 0.037(7) -0.034(6)
O1 0.123(8) 0.103(7) 0.132(8) -0.009(6) 0.076(7) 0.011(6)
O2 0.089(6) 0.094(7) 0.102(7) 0.006(5) 0.034(5) -0.009(5)
O3 0.079(6) 0.115(8) 0.143(9) -0.039(7) 0.034(6) 0.014(5)
N1 0.065(5) 0.102(6) 0.064(5) 0.006(5) 0.027(4) 0.001(4)
N2 0.053(4) 0.098(6) 0.067(5) 0.008(4) 0.024(4) -0.004(4)
N3 0.055(5) 0.096(7) 0.075(6) -0.001(5) 0.018(4) 0.007(5)
C1 0.082(9) 0.152(12) 0.065(8) 0.013(8) 0.011(7) -0.018(8)
C2 0.073(6) 0.083(6) 0.065(6) 0.002(5) 0.031(5) 0.014(5)
C3 0.069(6) 0.087(6) 0.070(6) -0.005(5) 0.025(5) 0.017(5)
C4 0.074(6) 0.087(6) 0.064(6) -0.011(5) 0.026(5) 0.003(5)
C5 0.063(5) 0.084(6) 0.069(6) -0.008(5) 0.023(4) 0.011(5)
C9 0.067(6) 0.079(6) 0.062(5) -0.003(5) 0.011(5) 0.004(5)
C11 0.090(7) 0.084(7) 0.098(8) -0.010(6) 0.020(6) -0.009(6)
C12 0.084(7) 0.082(7) 0.092(7) -0.016(6) 0.030(6) -0.004(6)
C6 0.071(6) 0.074(6) 0.079(6) -0.011(5) -0.002(5) 0.008(5)
C7 0.054(5) 0.065(5) 0.063(5) -0.006(4) 0.017(4) 0.003(4)
C8 0.061(5) 0.074(6) 0.062(5) 0.007(5) 0.010(4) -0.005(5)
C13 0.064(6) 0.085(6) 0.057(5) 0.002(5) 0.014(4) -0.001(5)
C14 0.076(6) 0.083(7) 0.072(6) -0.008(5) 0.030(5) 0.012(5)
C15 0.082(7) 0.074(7) 0.087(7) 0.000(6) 0.026(6) 0.002(6)
C16 0.067(6) 0.086(7) 0.068(6) -0.003(5) 0.025(5) 0.010(5)
C10 0.063(6) 0.077(6) 0.082(6) -0.001(6) 0.002(5) -0.008(5)
C17 0.068(6) 0.100(7) 0.070(6) 0.002(6) 0.023(5) 0.002(6)
C18 0.084(7) 0.112(8) 0.073(6) -0.003(6) 0.025(6) 0.023(6)
C19 0.077(7) 0.116(8) 0.080(7) 0.005(6) 0.039(6) 0.017(6)
C20 0.071(6) 0.105(8) 0.087(7) 0.004(6) 0.044(5) 0.016(6)
C21 0.064(6) 0.098(7) 0.073(6) 0.004(5) 0.029(5) 0.011(5)
C22 0.064(6) 0.113(8) 0.081(6) 0.015(6) 0.033(5) -0.008(6)
C23 0.057(6) 0.119(8) 0.090(7) 0.035(6) 0.028(5) 0.007(6)
C24 0.070(7) 0.156(9) 0.107(8) 0.066(7) 0.030(6) 0.003(7)
C25 0.068(7) 0.204(11) 0.111(8) 0.082(8) 0.041(6) 0.039(7)
C26 0.091(7) 0.252(11) 0.135(9) 0.100(8) 0.048(7) 0.035(8)
C27 0.094(7) 0.175(10) 0.141(9) 0.083(8) 0.059(7) 0.036(7)
C28 0.058(6) 0.113(8) 0.096(7) 0.025(7) 0.043(5) 0.018(6)
C29 0.083(7) 0.088(7) 0.074(6) -0.003(6) 0.014(5) 0.012(6)
C31 0.071(6) 0.089(7) 0.056(6) 0.004(5) 0.023(5) -0.007(6)
C30 0.070(6) 0.087(6) 0.060(5) 0.007(5) 0.020(5) -0.001(5)
C35 0.077(7) 0.096(7) 0.080(7) 0.009(6) 0.025(5) -0.005(6)
C34 0.075(6) 0.109(7) 0.085(6) 0.000(6) 0.038(5) -0.009(5)
C33 0.087(7) 0.102(8) 0.076(7) -0.005(6) 0.028(6) 0.007(6)
C32 0.091(6) 0.082(6) 0.064(5) 0.000(5) 0.025(5) -0.002(5)
F4 0.123(12) 0.155(12) 0.159(13) 0.022(11) 0.067(10) -0.046(10)
F5 0.111(11) 0.186(14) 0.154(13) -0.004(11) 0.071(9) 0.005(11)
F6 0.131(11) 0.174(14) 0.115(10) 0.027(11) 0.064(9) -0.024(11)
C36 0.101(8) 0.144(9) 0.121(9) 0.007(8) 0.060(8) -0.013(8)
F4A 0.132(12) 0.163(12) 0.140(12) 0.045(10) 0.076(9) -0.006(10)
F5A 0.102(10) 0.162(13) 0.182(13) 0.004(11) 0.058(9) -0.031(10)
F6A 0.137(11) 0.174(13) 0.124(11) 0.009(10) 0.079(9) -0.005(11)
C36A 0.099(8) 0.144(9) 0.121(9) 0.007(8) 0.060(8) -0.013(8)
C98 0.087(8) 0.141(9) 0.126(8) -0.017(8) 0.047(7) -0.001(8)
F7 0.135(11) 0.177(12) 0.116(10) -0.008(10) 0.071(8) 0.008(10)
F8 0.114(10) 0.159(11) 0.152(11) -0.037(9) 0.071(8) 0.016(9)
F9 0.085(8) 0.196(13) 0.176(12) -0.006(11) 0.071(8) -0.001(9)
C97 0.101(8) 0.090(7) 0.087(7) 0.000(7) 0.032(7) 0.000(7)
F10 0.095(8) 0.111(8) 0.145(11) -0.037(8) -0.007(8) 0.040(6)
F11 0.158(10) 0.094(7) 0.092(8) 0.018(6) 0.050(7) 0.008(7)
F12 0.117(9) 0.094(7) 0.090(7) -0.032(6) 0.020(7) 0.005(7)
O13 0.133(8) 0.087(6) 0.091(6) -0.010(5) 0.066(6) -0.013(5)
O14 0.099(7) 0.071(6) 0.122(7) -0.005(5) 0.017(6) 0.009(5)
O16 0.097(7) 0.090(7) 0.126(8) 0.020(5) 0.056(6) -0.003(5)
N4 0.066(5) 0.091(6) 0.066(5) 0.000(4) 0.011(4) -0.013(4)
N5 0.060(5) 0.074(5) 0.082(5) -0.008(4) 0.026(4) -0.008(4)
N6 0.060(5) 0.088(6) 0.060(5) -0.004(4) 0.012(4) 0.004(5)
C62 0.081(8) 0.118(10) 0.064(7) 0.003(7) 0.017(6) -0.003(7)
C63 0.065(5) 0.086(6) 0.061(5) -0.009(5) 0.021(4) -0.020(5)
C64 0.064(6) 0.086(6) 0.061(5) 0.000(5) 0.017(4) -0.019(5)
C65 0.072(6) 0.096(7) 0.068(6) -0.001(5) 0.020(5) -0.018(6)
C66 0.064(6) 0.083(6) 0.076(6) -0.001(5) 0.026(5) -0.008(5)
C67 0.068(5) 0.065(5) 0.067(5) 0.003(4) 0.029(4) -0.003(4)
C68 0.067(5) 0.065(5) 0.063(5) -0.004(4) 0.008(4) 0.001(5)
C69 0.056(5) 0.064(5) 0.066(5) 0.005(5) 0.013(4) 0.002(4)
C70 0.059(5) 0.081(6) 0.072(6) 0.012(5) 0.024(4) -0.003(5)
C71 0.082(7) 0.076(7) 0.091(7) 0.012(6) 0.030(6) 0.001(5)
C72 0.087(6) 0.067(6) 0.065(6) 0.012(5) 0.034(5) -0.004(5)
C73 0.064(6) 0.081(7) 0.085(6) -0.001(5) 0.026(5) -0.002(5)
C74 0.062(5) 0.072(6) 0.073(6) 0.004(5) 0.027(4) -0.002(5)
C75 0.073(6) 0.071(6) 0.073(6) -0.017(5) 0.034(5) -0.002(5)
C76 0.079(7) 0.073(6) 0.083(7) 0.001(5) 0.028(5) 0.008(5)
C77 0.069(6) 0.065(6) 0.082(6) 0.003(5) 0.032(5) -0.004(5)
C78 0.060(5) 0.050(5) 0.072(6) -0.003(4) 0.017(5) -0.002(4)
C79 0.086(7) 0.090(6) 0.057(5) 0.016(5) 0.020(5) -0.008(5)
C80 0.092(7) 0.092(7) 0.070(6) 0.009(5) 0.042(5) -0.010(6)
C81 0.090(7) 0.082(7) 0.081(7) 0.014(6) 0.040(6) 0.000(6)
C82 0.079(7) 0.081(6) 0.077(6) 0.012(5) 0.031(5) 0.002(5)
C83 0.054(6) 0.090(6) 0.087(7) -0.023(6) 0.024(5) -0.007(5)
C84 0.058(6) 0.106(7) 0.095(7) -0.024(6) 0.026(5) -0.011(5)
C85 0.075(7) 0.125(8) 0.097(7) -0.038(7) 0.031(6) -0.003(6)
C86 0.065(6) 0.129(8) 0.087(6) -0.039(6) 0.031(5) -0.010(6)
C87 0.070(5) 0.112(6) 0.086(6) -0.026(5) 0.040(5) -0.012(5)
C88 0.073(6) 0.128(8) 0.100(7) -0.034(6) 0.050(5) -0.032(6)
C89 0.070(6) 0.100(7) 0.086(7) -0.012(6) 0.045(5) -0.001(6)
C90 0.083(6) 0.082(6) 0.061(6) -0.001(5) 0.007(5) -0.001(5)
C91 0.069(6) 0.075(6) 0.061(6) 0.003(5) 0.003(5) 0.002(5)
C92 0.073(6) 0.081(7) 0.079(7) -0.002(5) 0.017(5) 0.015(6)
C93 0.065(5) 0.106(7) 0.085(6) -0.015(5) 0.029(5) 0.002(5)
C94 0.066(6) 0.100(7) 0.076(6) -0.006(6) 0.025(5) -0.003(6)
C95 0.074(6) 0.079(6) 0.069(5) -0.002(5) 0.017(4) 0.003(5)
C96 0.064(6) 0.082(6) 0.062(6) -0.001(5) 0.012(5) 0.010(5)
O5 0.133(7) 0.121(7) 0.103(6) 0.031(5) 0.056(5) 0.023(6)
O6 0.171(8) 0.145(8) 0.075(5) 0.004(5) 0.007(6) 0.040(6)
O7 0.079(5) 0.158(7) 0.089(6) -0.017(5) 0.031(5) -0.025(5)
O8 0.064(4) 0.096(5) 0.077(5) -0.015(4) 0.021(4) -0.015(4)
O9 0.083(5) 0.117(6) 0.078(5) -0.010(5) 0.025(4) -0.020(5)
O10 0.071(5) 0.144(7) 0.074(5) 0.008(5) 0.022(4) -0.036(5)
O11 0.077(5) 0.108(6) 0.086(5) -0.002(4) 0.019(4) -0.002(4)
O12 0.074(5) 0.174(8) 0.143(7) 0.050(6) 0.032(5) 0.009(5)
C40 0.072(7) 0.159(10) 0.083(7) -0.019(7) 0.029(6) -0.008(7)
C39 0.057(6) 0.126(8) 0.078(6) -0.011(6) 0.011(5) -0.002(6)
C38 0.049(5) 0.110(7) 0.068(6) -0.014(5) 0.007(4) -0.002(5)
C43 0.060(6) 0.121(8) 0.090(7) -0.025(7) 0.002(5) 0.001(6)
C42 0.082(8) 0.154(10) 0.109(9) -0.038(8) 0.004(7) 0.008(7)
C41 0.084(7) 0.177(11) 0.097(8) -0.036(8) 0.029(6) 0.006(8)
C44 0.083(7) 0.133(8) 0.073(7) 0.010(6) 0.015(6) -0.023(7)
C45 0.088(7) 0.141(8) 0.074(7) 0.007(7) 0.028(6) -0.032(7)
C46 0.071(6) 0.124(8) 0.087(7) 0.010(6) 0.026(6) -0.034(6)
C47 0.070(6) 0.096(7) 0.100(7) -0.007(6) 0.021(6) -0.022(6)
C48 0.068(6) 0.124(7) 0.080(6) -0.001(5) 0.011(5) -0.001(5)
C49 0.079(7) 0.160(9) 0.112(8) 0.031(7) 0.000(6) -0.020(7)
C52 0.118(9) 0.191(11) 0.155(10) -0.025(9) -0.002(8) 0.056(9)
C53 0.100(9) 0.229(13) 0.209(12) -0.034(11) 0.019(9) 0.042(10)
C54 0.108(9) 0.237(14) 0.220(12) -0.055(11) 0.042(9) 0.024(10)
C55 0.086(8) 0.223(12) 0.178(10) -0.046(10) 0.038(8) 0.005(8)
C50 0.079(6) 0.174(9) 0.108(7) -0.020(7) 0.031(6) 0.020(7)
C51 0.100(7) 0.148(9) 0.093(7) -0.002(7) -0.007(6) 0.055(7)
C56 0.158(10) 0.132(9) 0.097(8) 0.036(7) 0.029(7) -0.013(8)
C57 0.159(10) 0.161(10) 0.079(7) 0.014(7) 0.036(7) -0.024(8)
C58 0.110(8) 0.185(10) 0.082(7) -0.013(7) 0.046(6) -0.004(8)
C59 0.126(8) 0.148(9) 0.079(7) 0.003(7) 0.034(6) 0.013(7)
C60 0.067(6) 0.096(7) 0.094(7) 0.010(6) 0.032(5) -0.014(6)
C61 0.068(6) 0.089(7) 0.086(7) -0.002(6) 0.027(5) -0.008(5)
O17 0.065(4) 0.131(7) 0.063(5) -0.003(4) 0.018(4) 0.028(4)
O18 0.061(4) 0.134(6) 0.081(5) 0.003(5) 0.027(4) 0.028(4)
O19 0.076(5) 0.135(7) 0.072(5) -0.008(5) 0.009(4) 0.020(5)
O21 0.113(6) 0.111(6) 0.091(5) -0.013(5) 0.040(4) -0.007(5)
O22 0.145(7) 0.154(8) 0.081(6) -0.030(5) 0.036(5) -0.007(6)
O23 0.087(5) 0.142(7) 0.082(5) 0.025(5) 0.039(4) 0.010(5)
O24 0.075(5) 0.093(5) 0.072(5) 0.008(4) 0.025(4) 0.020(4)
C105 0.139(9) 0.120(8) 0.093(7) -0.037(7) -0.007(7) 0.005(7)
C106 0.118(8) 0.168(10) 0.082(7) -0.029(7) 0.031(6) 0.033(7)
C107 0.126(9) 0.167(9) 0.089(7) 0.012(7) 0.055(7) 0.026(8)
C108 0.125(8) 0.112(7) 0.092(7) 0.007(6) 0.050(6) -0.036(6)
C109 0.084(7) 0.080(7) 0.085(7) 0.007(6) 0.023(6) 0.013(6)
C110 0.076(6) 0.082(7) 0.086(7) 0.011(6) 0.018(5) 0.018(5)
C116 0.093(8) 0.124(9) 0.077(7) 0.017(7) 0.019(6) -0.018(7)
C111 0.064(6) 0.120(7) 0.065(6) 0.016(6) 0.013(5) 0.002(6)
C112 0.059(5) 0.143(8) 0.057(5) 0.002(6) 0.017(5) 0.014(6)
C113 0.079(7) 0.172(10) 0.081(7) 0.007(7) 0.025(6) 0.003(8)
C114 0.098(8) 0.174(11) 0.097(8) 0.020(8) 0.027(7) -0.024(9)
C115 0.099(8) 0.145(10) 0.089(8) 0.031(7) 0.022(6) -0.032(7)
C117 0.074(6) 0.144(9) 0.070(6) -0.013(6) 0.015(5) 0.039(6)
C118 0.075(6) 0.155(9) 0.078(7) -0.004(7) 0.024(6) 0.032(7)
C119 0.067(6) 0.116(8) 0.092(7) -0.011(6) 0.025(6) 0.023(6)
C120 0.076(7) 0.099(8) 0.088(7) -0.002(6) 0.027(6) 0.009(6)
C121 0.097(7) 0.164(8) 0.102(7) -0.008(7) 0.007(6) 0.065(6)
O20 0.065(6) 0.124(7) 0.088(6) 0.010(6) 0.027(5) 0.027(6)
C102 0.071(7) 0.129(9) 0.119(8) -0.004(8) 0.012(7) -0.031(7)
C101 0.076(7) 0.129(9) 0.099(8) -0.002(8) 0.010(7) -0.020(7)
C100 0.072(7) 0.123(7) 0.083(6) 0.004(6) 0.011(6) -0.015(6)
C99 0.063(6) 0.130(7) 0.096(6) 0.005(6) 0.014(5) -0.006(6)
C104 0.069(6) 0.139(8) 0.113(7) -0.001(7) 0.024(6) -0.004(7)
C103 0.063(7) 0.136(8) 0.118(8) -0.004(8) 0.014(7) -0.020(7)
C122 0.070(6) 0.137(8) 0.091(7) 0.001(6) 0.018(6) 0.038(6)
O20A 0.061(7) 0.114(8) 0.101(8) 0.005(7) 0.031(6) 0.011(7)
C1D 0.069(6) 0.118(7) 0.081(6) 0.002(6) 0.012(6) -0.005(6)
C2D 0.065(6) 0.127(7) 0.100(7) 0.001(7) 0.016(6) -0.008(6)
C3D 0.060(7) 0.130(8) 0.111(8) 0.002(7) 0.017(6) -0.010(7)
C4D 0.064(7) 0.137(8) 0.106(8) 0.007(8) 0.031(7) -0.004(7)
C5D 0.063(6) 0.130(7) 0.093(7) 0.002(7) 0.028(6) 0.014(6)
C6D 0.061(6) 0.115(7) 0.084(6) 0.007(6) 0.020(6) 0.005(6)
C7D 0.082(9) 0.137(10) 0.108(9) 0.002(9) 0.014(8) 0.033(8)
C37A 0.119(9) 0.090(9) 0.085(9) -0.001(8) 0.038(8) -0.005(9)
F1A 0.142(14) 0.104(13) 0.107(14) 0.013(13) 0.033(13) 0.014(12)
F2A 0.150(15) 0.108(13) 0.128(13) -0.025(11) 0.032(13) -0.015(13)
F3A 0.123(12) 0.096(12) 0.109(12) 0.007(10) 0.049(11) -0.037(10)
C97A 0.103(9) 0.090(8) 0.090(8) -0.002(8) 0.028(8) 0.003(8)
F10A 0.145(14) 0.097(11) 0.108(12) -0.018(10) 0.030(12) 0.021(12)
F11A 0.115(12) 0.084(10) 0.121(13) 0.008(11) 0.023(11) 0.030(9)
F12A 0.147(13) 0.088(11) 0.114(13) -0.002(12) 0.022(12) -0.010(11)
C98A 0.087(8) 0.142(9) 0.125(9) -0.017(9) 0.049(8) 0.001(8)
F8A 0.113(11) 0.151(13) 0.141(12) -0.063(11) 0.052(10) 0.004(11)
F9A 0.099(11) 0.169(14) 0.178(13) -0.021(13) 0.063(10) 0.056(11)
F7A 0.108(13) 0.165(13) 0.143(14) 0.001(12) 0.075(10) 0.007(11)

loop_
_atom_type_symbol
_atom_type_description
_atom_type_scat_dispersion_real
_atom_type_scat_dispersion_imag
_atom_type_scat_source
C C 0.0181 0.0091 'International Tables Vol C Tables 4.2.6.8 and 6.1.1.4'
H H 0.0000 0.0000 'International Tables Vol C Tables 4.2.6.8 and 6.1.1.4'
F F 0.0727 0.0534 'International Tables Vol C Tables 4.2.6.8 and 6.1.1.4'
N N 0.0311 0.0180 'International Tables Vol C Tables 4.2.6.8 and 6.1.1.4'
O O 0.0492 0.0322 'International Tables Vol C Tables 4.2.6.8 and 6.1.1.4'

loop_
_geom_angle_atom_site_label_1
_geom_angle_atom_site_label_2
_geom_angle_atom_site_label_3
_geom_angle
_geom_angle_site_symmetry_1
_geom_angle_site_symmetry_3
_geom_angle_publ_flag
F1 C37 F3 104.7(13) . . ?
F1 C37 C32 110.8(13) . . ?
F2 C37 F1 110.4(16) . . ?
F2 C37 F3 103.6(15) . . ?
F2 C37 C32 119.6(13) . . ?
F3 C37 C32 106.4(13) . . ?
C1 N1 C5 125.9(10) . . ?
C2 N1 C1 126.3(10) . . ?
C2 N1 C5 105.7(9) . . ?
C10 N2 C17 121.8(9) . . ?
C10 N2 C22 120.3(10) . . ?
C17 N2 C22 117.8(10) . . ?
C28 N3 H3 119.8 . . ?
C28 N3 C29 120.4(11) . . ?
C29 N3 H3 119.8 . . ?
N1 C1 H1A 109.5 . . ?
N1 C1 H1B 109.5 . . ?
N1 C1 H1C 109.5 . . ?
H1A C1 H1B 109.5 . . ?
H1A C1 H1C 109.5 . . ?
H1B C1 H1C 109.5 . . ?
N1 C2 C3 109.9(10) . . ?
N1 C2 C21 126.8(12) . . ?
C3 C2 C21 123.1(11) . . ?
C2 C3 C4 105.3(10) . . ?
C18 C3 C2 116.6(12) . . ?
C18 C3 C4 138.0(13) . . ?
C3 C4 H4 125.2 . . ?
C5 C4 C3 109.6(12) . . ?
C5 C4 H4 125.2 . . ?
C4 C5 N1 109.1(11) . . ?
C11 C9 C8 120.0 . . ?
C11 C9 C10 119.8(6) . . ?
C8 C9 C10 120.2(6) . . ?
C9 C11 H11 120.0 . . ?
C12 C11 C9 120.0 . . ?
C12 C11 H11 120.0 . . ?
C11 C12 H12 120.0 . . ?
C11 C12 C6 120.0 . . ?
C6 C12 H12 120.0 . . ?
C12 C6 C5 115.4(6) . . ?
C7 C6 C5 124.5(6) . . ?
C7 C6 C12 120.0 . . ?
C6 C7 C16 120.0 . . ?
C8 C7 C6 120.0 . . ?
C8 C7 C16 120.0 . . ?
C7 C8 C9 120.0 . . ?
C7 C8 C13 120.0 . . ?
C13 C8 C9 120.0 . . ?
C8 C13 C17 121.3(6) . . ?
C14 C13 C8 120.0 . . ?
C14 C13 C17 118.7(6) . . ?
C13 C14 H14 120.0 . . ?
C15 C14 C13 120.0 . . ?
C15 C14 H14 120.0 . . ?
C14 C15 H15 120.0 . . ?
C14 C15 C16 120.0 . . ?
C16 C15 H15 120.0 . . ?
C7 C16 H16 120.0 . . ?
C15 C16 C7 120.0 . . ?
C15 C16 H16 120.0 . . ?
O2 C10 N2 116.6(10) . . ?
O2 C10 C9 124.6(11) . . ?
N2 C10 C9 118.7(11) . . ?
O1 C17 N2 117.5(10) . . ?
O1 C17 C13 124.7(12) . . ?
N2 C17 C13 117.8(10) . . ?
C3 C18 H18 119.6 . . ?
C19 C18 C3 120.9(14) . . ?
C19 C18 H18 119.6 . . ?
C18 C19 H19 118.9 . . ?
C18 C19 C20 122.2(13) . . ?
C20 C19 H19 118.9 . . ?
C19 C20 H20 119.0 . . ?
C19 C20 C21 122.1(13) . . ?
C21 C20 H20 119.0 . . ?
C2 C21 H21 122.5 . . ?
C20 C21 C2 115.0(13) . . ?
C20 C21 H21 122.5 . . ?
N2 C22 H22A 109.7 . . ?
N2 C22 H22B 109.7 . . ?
H22A C22 H22B 108.2 . . ?
C23 C22 N2 109.8(9) . . ?
C23 C22 H22A 109.7 . . ?
C23 C22 H22B 109.7 . . ?
C22 C23 H23A 109.2 . . ?
C22 C23 H23B 109.2 . . ?
C22 C23 C24 112.1(10) . . ?
H23A C23 H23B 107.9 . . ?
C24 C23 H23A 109.2 . . ?
C24 C23 H23B 109.2 . . ?
C23 C24 H24A 108.3 . . ?
C23 C24 H24B 108.3 . . ?
H24A C24 H24B 107.4 . . ?
C25 C24 C23 116.0(11) . . ?
C25 C24 H24A 108.3 . . ?
C25 C24 H24B 108.3 . . ?
C24 C25 H25A 109.3 . . ?
C24 C25 H25B 109.3 . . ?
H25A C25 H25B 107.9 . . ?
C26 C25 C24 111.7(10) . . ?
C26 C25 H25A 109.3 . . ?
C26 C25 H25B 109.3 . . ?
C25 C26 H26A 106.1 . . ?
C25 C26 H26B 106.1 . . ?
C25 C26 C27 124.7(9) . . ?
H26A C26 H26B 106.3 . . ?
C27 C26 H26A 106.1 . . ?
C27 C26 H26B 106.1 . . ?
C26 C27 H27A 107.2 . . ?
C26 C27 H27B 107.2 . . ?
H27A C27 H27B 106.9 . . ?
C28 C27 C26 120.4(9) . . ?
C28 C27 H27A 107.2 . . ?
C28 C27 H27B 107.2 . . ?
O3 C28 N3 126.0(11) . . ?
O3 C28 C27 115.3(16) . . ?
N3 C28 C27 118.2(16) . . ?
N3 C29 H29A 109.7 . . ?
N3 C29 H29B 109.7 . . ?
N3 C29 C30 109.7(10) . . ?
H29A C29 H29B 108.2 . . ?
C30 C29 H29A 109.7 . . ?
C30 C29 H29B 109.7 . . ?
C30 C31 H31 120.0 . . ?
C30 C31 C32 120.0 . . ?
C32 C31 H31 120.0 . . ?
C31 C30 C29 118.3(7) . . ?
C31 C30 C35 120.0 . . ?
C35 C30 C29 121.5(7) . . ?
C30 C35 H35 120.0 . . ?
C34 C35 C30 120.0 . . ?
C34 C35 H35 120.0 . . ?
C35 C34 C33 120.0 . . ?
C35 C34 C36 122.0(9) . . ?
C35 C34 C36A 122.1(10) . . ?
C33 C34 C36 117.9(9) . . ?
C33 C34 C36A 117.9(10) . . ?
C34 C33 H33 120.0 . . ?
C34 C33 C32 120.0 . . ?
C32 C33 H33 120.0 . . ?
C31 C32 C37 123.5(8) . . ?
C31 C32 C37A 114.8(12) . . ?
C33 C32 C37 116.3(8) . . ?
C33 C32 C31 120.0 . . ?
C33 C32 C37A 125.0(12) . . ?
F4 C36 C34 112.7(14) . . ?
F4 C36 F5 106.0(14) . . ?
F4 C36 F6 107.4(14) . . ?
F5 C36 C34 113.7(15) . . ?
F6 C36 C34 109.9(14) . . ?
F6 C36 F5 106.8(14) . . ?
F4A C36A C34 114.3(16) . . ?
F4A C36A F5A 106.8(16) . . ?
F4A C36A F6A 107.0(16) . . ?
F5A C36A C34 107.3(16) . . ?
F5A C36A F6A 107.6(17) . . ?
F6A C36A C34 113.4(16) . . ?
F7 C98 F8 108.0(19) . . ?
F7 C98 C93 110.1(17) . . ?
F8 C98 C93 114.9(17) . . ?
F9 C98 F7 101(2) . . ?
F9 C98 F8 108(2) . . ?
F9 C98 C93 114.0(17) . . ?
F10 C97 F11 112.9(18) . . ?
F10 C97 F12 102.5(15) . . ?
F10 C97 C95 115.1(16) . . ?
F11 C97 C95 111.8(14) . . ?
F12 C97 F11 103.0(15) . . ?
F12 C97 C95 110.4(15) . . ?
C63 N4 C62 121.2(11) . . ?
C66 N4 C62 128.4(10) . . ?
C66 N4 C63 110.4(10) . . ?
C73 N5 C75 124.4(9) . . ?
C73 N5 C83 117.8(10) . . ?
C75 N5 C83 117.7(10) . . ?
C89 N6 H6 117.1 . . ?
C89 N6 C90 125.8(11) . . ?
C90 N6 H6 117.1 . . ?
N4 C62 H62A 109.5 . . ?
N4 C62 H62B 109.5 . . ?
N4 C62 H62C 109.5 . . ?
H62A C62 H62B 109.5 . . ?
H62A C62 H62C 109.5 . . ?
H62B C62 H62C 109.5 . . ?
N4 C63 C64 104.7(10) . . ?
N4 C63 C82 131.6(12) . . ?
C82 C63 C64 123.4(11) . . ?
C65 C64 C63 108.9(11) . . ?
C65 C64 C79 133.2(12) . . ?
C79 C64 C63 117.9(11) . . ?
C64 C65 H65 126.9 . . ?
C64 C65 C66 106.2(12) . . ?
C66 C65 H65 126.9 . . ?
N4 C66 C65 109.6(11) . . ?
N4 C66 C67 124.6(11) . . ?
C65 C66 C67 125.7(12) . . ?
C68 C67 C66 115.8(8) . . ?
C72 C67 C66 120.9(8) . . ?
C72 C67 C68 123.3(7) . . ?
C67 C68 C69 115.6(7) . . ?
C78 C68 C67 130.4(8) . . ?
C78 C68 C69 114.0(8) . . ?
C70 C69 C68 119.6(7) . . ?
C74 C69 C68 118.6(7) . . ?
C74 C69 C70 121.8(7) . . ?
C69 C70 C73 120.4(8) . . ?
C71 C70 C69 121.7(8) . . ?
C71 C70 C73 117.9(9) . . ?
C70 C71 H71 120.2 . . ?
C70 C71 C72 119.6(9) . . ?
C72 C71 H71 120.2 . . ?
C67 C72 C71 120.1(8) . . ?
C67 C72 H72 119.9 . . ?
C71 C72 H72 119.9 . . ?
O14 C73 N5 120.5(10) . . ?
O14 C73 C70 123.7(11) . . ?
N5 C73 C70 115.7(10) . . ?
C69 C74 C75 119.2(9) . . ?
C76 C74 C69 122.0(8) . . ?
C76 C74 C75 118.8(9) . . ?
O13 C75 N5 121.5(10) . . ?
O13 C75 C74 120.2(10) . . ?
N5 C75 C74 118.3(10) . . ?
C74 C76 H76 120.2 . . ?
C74 C76 C77 119.7(8) . . ?
C77 C76 H76 120.2 . . ?
C76 C77 H77 120.5 . . ?
C78 C77 C76 119.0(8) . . ?
C78 C77 H77 120.5 . . ?
C68 C78 H78 116.7 . . ?
C77 C78 C68 126.6(8) . . ?
C77 C78 H78 116.7 . . ?
C64 C79 H79 120.6 . . ?
C80 C79 C64 118.7(12) . . ?
C80 C79 H79 120.6 . . ?
C79 C80 H80 119.9 . . ?
C79 C80 C81 120.2(11) . . ?
C81 C80 H80 119.9 . . ?
C80 C81 H81 118.8 . . ?
C82 C81 C80 122.3(13) . . ?
C82 C81 H81 118.8 . . ?
C63 C82 H82 121.5 . . ?
C81 C82 C63 117.1(13) . . ?
C81 C82 H82 121.5 . . ?
N5 C83 H83A 109.0 . . ?
N5 C83 H83B 109.0 . . ?
N5 C83 C84 112.9(9) . . ?
H83A C83 H83B 107.8 . . ?
C84 C83 H83A 109.0 . . ?
C84 C83 H83B 109.0 . . ?
C83 C84 H84A 109.3 . . ?
C83 C84 H84B 109.3 . . ?
H84A C84 H84B 108.0 . . ?
C85 C84 C83 111.5(10) . . ?
C85 C84 H84A 109.3 . . ?
C85 C84 H84B 109.3 . . ?
C84 C85 H85A 109.0 . . ?
C84 C85 H85B 109.0 . . ?
H85A C85 H85B 107.8 . . ?
C86 C85 C84 113.1(10) . . ?
C86 C85 H85A 109.0 . . ?
C86 C85 H85B 109.0 . . ?
C85 C86 H86A 110.5 . . ?
C85 C86 H86B 110.5 . . ?
C85 C86 C87 106.1(9) . . ?
H86A C86 H86B 108.7 . . ?
C87 C86 H86A 110.5 . . ?
C87 C86 H86B 110.5 . . ?
C86 C87 H87A 110.1 . . ?
C86 C87 H87B 110.1 . . ?
H87A C87 H87B 108.4 . . ?
C88 C87 C86 108.2(8) . . ?
C88 C87 H87A 110.1 . . ?
C88 C87 H87B 110.1 . . ?
C87 C88 H88A 109.2 . . ?
C87 C88 H88B 109.2 . . ?
C87 C88 C89 111.9(9) . . ?
H88A C88 H88B 107.9 . . ?
C89 C88 H88A 109.2 . . ?
C89 C88 H88B 109.2 . . ?
O16 C89 N6 118.4(10) . . ?
O16 C89 C88 126.6(13) . . ?
N6 C89 C88 114.9(13) . . ?
N6 C90 H90A 108.5 . . ?
N6 C90 H90B 108.5 . . ?
N6 C90 C91 115.2(10) . . ?
H90A C90 H90B 107.5 . . ?
C91 C90 H90A 108.5 . . ?
C91 C90 H90B 108.5 . . ?
C92 C91 C90 121.9(10) . . ?
C92 C91 C96 117.0(9) . . ?
C96 C91 C90 121.1(10) . . ?
C91 C92 H92 119.1 . . ?
C91 C92 C93 121.7(9) . . ?
C93 C92 H92 119.1 . . ?
C92 C93 C98 119.5(13) . . ?
C92 C93 C98A 118.7(14) . . ?
C94 C93 C98 119.0(13) . . ?
C94 C93 C92 121.2(8) . . ?
C94 C93 C98A 120.0(15) . . ?
C93 C94 H94 121.0 . . ?
C93 C94 C95 118.0(9) . . ?
C95 C94 H94 121.0 . . ?
C94 C95 C97 120.9(11) . . ?
C94 C95 C97A 121.4(14) . . ?
C96 C95 C97 118.8(11) . . ?
C96 C95 C94 120.3(9) . . ?
C96 C95 C97A 118.4(14) . . ?
C91 C96 H96 119.1 . . ?
C95 C96 C91 121.7(8) . . ?
C95 C96 H96 119.1 . . ?
C51 O5 C56 116.3(11) . . ?
C58 O6 C57 133.5(12) . . ?
C59 O7 C60 111.8(9) . . ?
C38 O8 C61 117.5(8) . . ?
C39 O9 C44 118.3(10) . . ?
C45 O10 C46 113.9(8) . . ?
C47 O11 C48 103.0(9) . . ?
C50 O12 C49 126.1(11) . . ?
C39 C40 H40 120.0 . . ?
C39 C40 C41 120.0 . . ?
C41 C40 H40 120.0 . . ?
O9 C39 C40 124.3(7) . . ?
O9 C39 C38 115.7(7) . . ?
C38 C39 C40 120.0 . . ?
O8 C38 C39 116.6(7) . . ?
O8 C38 C43 123.4(7) . . ?
C39 C38 C43 120.0 . . ?
C38 C43 H43 120.0 . . ?
C42 C43 C38 120.0 . . ?
C42 C43 H43 120.0 . . ?
C43 C42 H42 120.0 . . ?
C43 C42 C41 120.0 . . ?
C41 C42 H42 120.0 . . ?
C40 C41 H41 120.0 . . ?
C42 C41 C40 120.0 . . ?
C42 C41 H41 120.0 . . ?
O9 C44 H44A 109.3 . . ?
O9 C44 H44B 109.3 . . ?
O9 C44 C45 111.7(11) . . ?
H44A C44 H44B 107.9 . . ?
C45 C44 H44A 109.3 . . ?
C45 C44 H44B 109.3 . . ?
O10 C45 C44 109.1(10) . . ?
O10 C45 H45A 109.9 . . ?
O10 C45 H45B 109.9 . . ?
C44 C45 H45A 109.9 . . ?
C44 C45 H45B 109.9 . . ?
H45A C45 H45B 108.3 . . ?
O10 C46 H46A 109.6 . . ?
O10 C46 H46B 109.6 . . ?
O10 C46 C47 110.2(9) . . ?
H46A C46 H46B 108.1 . . ?
C47 C46 H46A 109.6 . . ?
C47 C46 H46B 109.6 . . ?
O11 C47 C46 110.6(11) . . ?
O11 C47 H47A 109.5 . . ?
O11 C47 H47B 109.5 . . ?
C46 C47 H47A 109.5 . . ?
C46 C47 H47B 109.5 . . ?
H47A C47 H47B 108.1 . . ?
O11 C48 H48A 111.4 . . ?
O11 C48 H48B 111.4 . . ?
O11 C48 C49 101.7(10) . . ?
H48A C48 H48B 109.3 . . ?
C49 C48 H48A 111.4 . . ?
C49 C48 H48B 111.4 . . ?
O12 C49 C48 114.3(10) . . ?
O12 C49 H49A 112.5 . . ?
O12 C49 H49B 110.3 . . ?
C48 C49 H49A 92.6 . . ?
C48 C49 H49B 110.0 . . ?
H49A C49 H49B 116.2 . . ?
C53 C52 H52 120.0 . . ?
C53 C52 C51 120.0 . . ?
C51 C52 H52 120.0 . . ?
C52 C53 H53 120.0 . . ?
C54 C53 C52 120.0 . . ?
C54 C53 H53 120.0 . . ?
C53 C54 H54 120.0 . . ?
C55 C54 C53 120.0 . . ?
C55 C54 H54 120.0 . . ?
C54 C55 H55 120.0 . . ?
C54 C55 C50 120.0 . . ?
C50 C55 H55 120.0 . . ?
O12 C50 C55 121.0(9) . . ?
O12 C50 C51 118.8(9) . . ?
C51 C50 C55 120.0 . . ?
O5 C51 C52 124.2(9) . . ?
O5 C51 C50 115.6(9) . . ?
C50 C51 C52 120.0 . . ?
O5 C56 H56A 110.8 . . ?
O5 C56 H56B 110.8 . . ?
O5 C56 C57 104.9(13) . . ?
H56A C56 H56B 108.8 . . ?
C57 C56 H56A 110.8 . . ?
C57 C56 H56B 110.8 . . ?
O6 C57 C56 118.8(13) . . ?
O6 C57 H57A 107.6 . . ?
O6 C57 H57B 107.6 . . ?
C56 C57 H57A 107.6 . . ?
C56 C57 H57B 107.6 . . ?
H57A C57 H57B 107.1 . . ?
O6 C58 H58A 106.6 . . ?
O6 C58 H58B 106.6 . . ?
O6 C58 C59 123.0(13) . . ?
H58A C58 H58B 106.5 . . ?
C59 C58 H58A 106.6 . . ?
C59 C58 H58B 106.6 . . ?
O7 C59 C58 110.9(11) . . ?
O7 C59 H59A 109.5 . . ?
O7 C59 H59B 109.5 . . ?
C58 C59 H59A 109.5 . . ?
C58 C59 H59B 109.5 . . ?
H59A C59 H59B 108.0 . . ?
O7 C60 H60A 109.8 . . ?
O7 C60 H60B 109.8 . . ?
O7 C60 C61 109.5(10) . . ?
H60A C60 H60B 108.2 . . ?
C61 C60 H60A 109.8 . . ?
C61 C60 H60B 109.8 . . ?
O8 C61 C60 108.4(9) . . ?
O8 C61 H61A 110.0 . . ?
O8 C61 H61B 110.0 . . ?
C60 C61 H61A 110.0 . . ?
C60 C61 H61B 110.0 . . ?
H61A C61 H61B 108.4 . . ?
C112 O17 C117 117.9(10) . . ?
C119 O18 C118 111.0(8) . . ?
C120 O19 C121 123.0(11) . . ?
C105 O21 C1D 136.4(12) . . ?
C100 O21 C105 112.4(10) . . ?
C107 O22 C106 106.4(11) . . ?
C108 O23 C109 122.2(10) . . ?
C111 O24 C110 116.7(8) . . ?
O21 C105 H10A 109.1 . . ?
O21 C105 H10B 109.1 . . ?
O21 C105 C106 112.3(12) . . ?
H10A C105 H10B 107.9 . . ?
C106 C105 H10A 109.1 . . ?
C106 C105 H10B 109.1 . . ?
O22 C106 C105 98.9(12) . . ?
O22 C106 H10C 112.0 . . ?
O22 C106 H10D 112.0 . . ?
C105 C106 H10C 112.0 . . ?
C105 C106 H10D 112.0 . . ?
H10C C106 H10D 109.7 . . ?
O22 C107 H10E 109.2 . . ?
O22 C107 H10F 109.2 . . ?
O22 C107 C108 111.9(12) . . ?
H10E C107 H10F 107.9 . . ?
C108 C107 H10E 109.2 . . ?
C108 C107 H10F 109.2 . . ?
O23 C108 C107 118.8(11) . . ?
O23 C108 H10G 107.6 . . ?
O23 C108 H10H 107.6 . . ?
C107 C108 H10G 107.6 . . ?
C107 C108 H10H 107.6 . . ?
H10G C108 H10H 107.1 . . ?
O23 C109 H10I 109.4 . . ?
O23 C109 H10J 109.4 . . ?
O23 C109 C110 111.0(10) . . ?
H10I C109 H10J 108.0 . . ?
C110 C109 H10I 109.4 . . ?
C110 C109 H10J 109.4 . . ?
O24 C110 C109 110.2(9) . . ?
O24 C110 H11A 109.6 . . ?
O24 C110 H11B 109.6 . . ?
C109 C110 H11A 109.6 . . ?
C109 C110 H11B 109.6 . . ?
H11A C110 H11B 108.1 . . ?
C111 C116 H116 120.0 . . ?
C111 C116 C115 120.0 . . ?
C115 C116 H116 120.0 . . ?
O24 C111 C116 124.3(7) . . ?
O24 C111 C112 115.6(7) . . ?
C116 C111 C112 120.0 . . ?
O17 C112 C111 115.3(7) . . ?
O17 C112 C113 124.7(7) . . ?
C111 C112 C113 120.0 . . ?
C112 C113 H113 120.0 . . ?
C114 C113 C112 120.0 . . ?
C114 C113 H113 120.0 . . ?
C113 C114 H114 120.0 . . ?
C113 C114 C115 120.0 . . ?
C115 C114 H114 120.0 . . ?
C116 C115 H115 120.0 . . ?
C114 C115 C116 120.0 . . ?
C114 C115 H115 120.0 . . ?
O17 C117 H11C 108.4 . . ?
O17 C117 H11D 108.4 . . ?
O17 C117 C118 115.7(11) . . ?
H11C C117 H11D 107.4 . . ?
C118 C117 H11C 108.4 . . ?
C118 C117 H11D 108.4 . . ?
O18 C118 C117 106.5(9) . . ?
O18 C118 H11E 110.4 . . ?
O18 C118 H11F 110.4 . . ?
C117 C118 H11E 110.4 . . ?
C117 C118 H11F 110.4 . . ?
H11E C118 H11F 108.6 . . ?
O18 C119 H11G 110.4 . . ?
O18 C119 H11H 110.4 . . ?
O18 C119 C120 106.6(9) . . ?
H11G C119 H11H 108.6 . . ?
C120 C119 H11G 110.4 . . ?
C120 C119 H11H 110.4 . . ?
O19 C120 C119 109.5(11) . . ?
O19 C120 H12A 109.8 . . ?
O19 C120 H12B 109.8 . . ?
C119 C120 H12A 109.8 . . ?
C119 C120 H12B 109.8 . . ?
H12A C120 H12B 108.2 . . ?
O19 C121 H12E 98.6 . . ?
O19 C121 H12F 98.6 . . ?
O19 C121 H12C 110.8 . . ?
O19 C121 H12D 110.8 . . ?
O19 C121 C122 104.6(13) . . ?
O19 C121 C7D 152.1(18) . . ?
H12E C121 H12F 103.8 . . ?
H12C C121 H12D 108.9 . . ?
C122 C121 H12C 110.8 . . ?
C122 C121 H12D 110.8 . . ?
C7D C121 H12E 98.6 . . ?
C7D C121 H12F 98.6 . . ?
C99 O20 C122 124.7(15) . . ?
C101 C102 H102 120.0 . . ?
C101 C102 C103 120.0 . . ?
C103 C102 H102 120.0 . . ?
C102 C101 H101 120.0 . . ?
C100 C101 C102 120.0 . . ?
C100 C101 H101 120.0 . . ?
O21 C100 C101 124.0(10) . . ?
O21 C100 C99 115.7(10) . . ?
C99 C100 C101 120.0 . . ?
O20 C99 C100 111.9(11) . . ?
O20 C99 C104 128.1(11) . . ?
C100 C99 C104 120.0 . . ?
C99 C104 H104 120.0 . . ?
C103 C104 C99 120.0 . . ?
C103 C104 H104 120.0 . . ?
C102 C103 H103 120.0 . . ?
C104 C103 C102 120.0 . . ?
C104 C103 H103 120.0 . . ?
C121 C122 H12G 108.0 . . ?
C121 C122 H12H 108.0 . . ?
O20 C122 C121 117.2(14) . . ?
O20 C122 H12G 108.0 . . ?
O20 C122 H12H 108.0 . . ?
H12G C122 H12H 107.2 . . ?
C6D O20A C7D 116(2) . . ?
C2D C1D O21 121.4(13) . . ?
C2D C1D C6D 120.0 . . ?
C6D C1D O21 116.3(13) . . ?
C1D C2D H2D 120.0 . . ?
C1D C2D C3D 120.0 . . ?
C3D C2D H2D 120.0 . . ?
C2D C3D H3D 120.0 . . ?
C4D C3D C2D 120.0 . . ?
C4D C3D H3D 120.0 . . ?
C3D C4D H4D 120.0 . . ?
C3D C4D C5D 120.0 . . ?
C5D C4D H4D 120.0 . . ?
C4D C5D H5D 120.0 . . ?
C6D C5D C4D 120.0 . . ?
C6D C5D H5D 120.0 . . ?
O20A C6D C1D 117.0(15) . . ?
O20A C6D C5D 122.8(15) . . ?
C5D C6D C1D 120.0 . . ?
C121 C7D H7DA 112.9 . . ?
C121 C7D H7DB 112.9 . . ?
O20A C7D C121 94.2(15) . . ?
O20A C7D H7DA 112.9 . . ?
O20A C7D H7DB 112.9 . . ?
H7DA C7D H7DB 110.3 . . ?
F1A C37A C32 109(3) . . ?
F1A C37A F3A 104(2) . . ?
F2A C37A C32 115(2) . . ?
F2A C37A F1A 111(3) . . ?
F2A C37A F3A 103(2) . . ?
F3A C37A C32 116(2) . . ?
F10A C97A C95 114(2) . . ?
F10A C97A F11A 112(2) . . ?
F10A C97A F12A 106(2) . . ?
F11A C97A C95 108(2) . . ?
F12A C97A C95 109(2) . . ?
F12A C97A F11A 108(2) . . ?
F8A C98A C93 115.6(19) . . ?
F9A C98A C93 110.1(19) . . ?
F9A C98A F8A 110(2) . . ?
F9A C98A F7A 101(2) . . ?
F7A C98A C93 114(2) . . ?
F7A C98A F8A 106(2) . . ?

loop_
_geom_bond_atom_site_label_1
_geom_bond_atom_site_label_2
_geom_bond_distance
_geom_bond_site_symmetry_2
_geom_bond_publ_flag
C37 F1 1.339(19) . ?
C37 F2 1.234(17) . ?
C37 F3 1.46(2) . ?
C37 C32 1.486(12) . ?
O1 C17 1.261(15) . ?
O2 C10 1.199(14) . ?
O3 C28 1.217(18) . ?
N1 C1 1.421(16) . ?
N1 C2 1.387(14) . ?
N1 C5 1.471(16) . ?
N2 C10 1.380(16) . ?
N2 C17 1.418(15) . ?
N2 C22 1.508(14) . ?
N3 H3 0.8700 . ?
N3 C28 1.284(18) . ?
N3 C29 1.447(16) . ?
C1 H1A 0.9700 . ?
C1 H1B 0.9700 . ?
C1 H1C 0.9700 . ?
C2 C3 1.404(18) . ?
C2 C21 1.413(17) . ?
C3 C4 1.467(17) . ?
C3 C18 1.392(17) . ?
C4 H4 0.9400 . ?
C4 C5 1.309(16) . ?
C5 C6 1.498(13) . ?
C9 C11 1.3900 . ?
C9 C8 1.3900 . ?
C9 C10 1.454(10) . ?
C11 H11 0.9400 . ?
C11 C12 1.3900 . ?
C12 H12 0.9400 . ?
C12 C6 1.3900 . ?
C6 C7 1.3900 . ?
C7 C8 1.3900 . ?
C7 C16 1.3900 . ?
C8 C13 1.3900 . ?
C13 C14 1.3900 . ?
C13 C17 1.429(10) . ?
C14 H14 0.9400 . ?
C14 C15 1.3900 . ?
C15 H15 0.9400 . ?
C15 C16 1.3900 . ?
C16 H16 0.9400 . ?
C18 H18 0.9400 . ?
C18 C19 1.343(19) . ?
C19 H19 0.9400 . ?
C19 C20 1.340(19) . ?
C20 H20 0.9400 . ?
C20 C21 1.400(18) . ?
C21 H21 0.9400 . ?
C22 H22A 0.9800 . ?
C22 H22B 0.9800 . ?
C22 C23 1.507(11) . ?
C23 H23A 0.9800 . ?
C23 H23B 0.9800 . ?
C23 C24 1.532(10) . ?
C24 H24A 0.9800 . ?
C24 H24B 0.9800 . ?
C24 C25 1.516(12) . ?
C25 H25A 0.9800 . ?
C25 H25B 0.9800 . ?
C25 C26 1.442(10) . ?
C26 H26A 0.9800 . ?
C26 H26B 0.9800 . ?
C26 C27 1.488(3) . ?
C27 H27A 0.9800 . ?
C27 H27B 0.9800 . ?
C27 C28 1.453(11) . ?
C29 H29A 0.9800 . ?
C29 H29B 0.9800 . ?
C29 C30 1.535(13) . ?
C31 H31 0.9400 . ?
C31 C30 1.3900 . ?
C31 C32 1.3900 . ?
C30 C35 1.3900 . ?
C35 H35 0.9400 . ?
C35 C34 1.3900 . ?
C34 C33 1.3900 . ?
C34 C36 1.486(12) . ?
C34 C36A 1.466(19) . ?
C33 H33 0.9400 . ?
C33 C32 1.3900 . ?
C32 C37A 1.48(2) . ?
F4 C36 1.331(13) . ?
F5 C36 1.351(13) . ?
F6 C36 1.349(13) . ?
F4A C36A 1.323(18) . ?
F5A C36A 1.351(17) . ?
F6A C36A 1.353(17) . ?
C98 F7 1.34(2) . ?
C98 F8 1.36(2) . ?
C98 F9 1.30(2) . ?
C98 C93 1.509(19) . ?
C97 F10 1.21(2) . ?
C97 F11 1.39(2) . ?
C97 F12 1.37(2) . ?
C97 C95 1.522(18) . ?
O13 C75 1.186(14) . ?
O14 C73 1.238(15) . ?
O16 C89 1.235(16) . ?
N4 C62 1.477(16) . ?
N4 C63 1.379(14) . ?
N4 C66 1.321(16) . ?
N5 C73 1.396(15) . ?
N5 C75 1.401(14) . ?
N5 C83 1.455(14) . ?
N6 H6 0.8700 . ?
N6 C89 1.331(16) . ?
N6 C90 1.409(15) . ?
C62 H62A 0.9700 . ?
C62 H62B 0.9700 . ?
C62 H62C 0.9700 . ?
C63 C64 1.423(17) . ?
C63 C82 1.385(17) . ?
C64 C65 1.366(17) . ?
C64 C79 1.409(15) . ?
C65 H65 0.9400 . ?
C65 C66 1.391(17) . ?
C66 C67 1.505(14) . ?
C67 C68 1.410(12) . ?
C67 C72 1.368(12) . ?
C68 C69 1.503(12) . ?
C68 C78 1.390(11) . ?
C69 C70 1.393(12) . ?
C69 C74 1.393(11) . ?
C70 C71 1.381(12) . ?
C70 C73 1.524(13) . ?
C71 H71 0.9400 . ?
C71 C72 1.429(12) . ?
C72 H72 0.9400 . ?
C74 C75 1.491(13) . ?
C74 C76 1.377(12) . ?
C76 H76 0.9400 . ?
C76 C77 1.409(12) . ?
C77 H77 0.9400 . ?
C77 C78 1.332(11) . ?
C78 H78 0.9400 . ?
C79 H79 0.9400 . ?
C79 C80 1.404(18) . ?
C80 H80 0.9400 . ?
C80 C81 1.413(18) . ?
C81 H81 0.9400 . ?
C81 C82 1.362(18) . ?
C82 H82 0.9400 . ?
C83 H83A 0.9800 . ?
C83 H83B 0.9800 . ?
C83 C84 1.521(10) . ?
C84 H84A 0.9800 . ?
C84 H84B 0.9800 . ?
C84 C85 1.494(11) . ?
C85 H85A 0.9800 . ?
C85 H85B 0.9800 . ?
C85 C86 1.471(11) . ?
C86 H86A 0.9800 . ?
C86 H86B 0.9800 . ?
C86 C87 1.575(10) . ?
C87 H87A 0.9800 . ?
C87 H87B 0.9800 . ?
C87 C88 1.464(11) . ?
C88 H88A 0.9800 . ?
C88 H88B 0.9800 . ?
C88 C89 1.529(11) . ?
C90 H90A 0.9800 . ?
C90 H90B 0.9800 . ?
C90 C91 1.473(16) . ?
C91 C92 1.364(12) . ?
C91 C96 1.397(12) . ?
C92 H92 0.9400 . ?
C92 C93 1.379(14) . ?
C93 C94 1.366(14) . ?
C93 C98A 1.51(2) . ?
C94 H94 0.9400 . ?
C94 C95 1.394(12) . ?
C95 C96 1.367(12) . ?
C95 C97A 1.50(2) . ?
C96 H96 0.9400 . ?
O5 C51 1.372(10) . ?
O5 C56 1.388(11) . ?
O6 C57 1.416(12) . ?
O6 C58 1.375(11) . ?
O7 C59 1.366(11) . ?
O7 C60 1.398(10) . ?
O8 C38 1.378(8) . ?
O8 C61 1.426(10) . ?
O9 C39 1.379(9) . ?
O9 C44 1.428(11) . ?
O10 C45 1.422(10) . ?
O10 C46 1.424(10) . ?
O11 C47 1.401(10) . ?
O11 C48 1.432(10) . ?
O12 C49 1.441(11) . ?
O12 C50 1.364(10) . ?
C40 H40 0.9400 . ?
C40 C39 1.3900 . ?
C40 C41 1.3900 . ?
C39 C38 1.3900 . ?
C38 C43 1.3900 . ?
C43 H43 0.9400 . ?
C43 C42 1.3900 . ?
C42 H42 0.9400 . ?
C42 C41 1.3900 . ?
C41 H41 0.9400 . ?
C44 H44A 0.9800 . ?
C44 H44B 0.9800 . ?
C44 C45 1.500(11) . ?
C45 H45A 0.9800 . ?
C45 H45B 0.9800 . ?
C46 H46A 0.9800 . ?
C46 H46B 0.9800 . ?
C46 C47 1.481(11) . ?
C47 H47A 0.9800 . ?
C47 H47B 0.9800 . ?
C48 H48A 0.9800 . ?
C48 H48B 0.9800 . ?
C48 C49 1.472(12) . ?
C49 H49A 0.9803 . ?
C49 H49B 0.9799 . ?
C52 H52 0.9400 . ?
C52 C53 1.3900 . ?
C52 C51 1.3900 . ?
C53 H53 0.9400 . ?
C53 C54 1.3900 . ?
C54 H54 0.9400 . ?
C54 C55 1.3900 . ?
C55 H55 0.9400 . ?
C55 C50 1.3900 . ?
C50 C51 1.3900 . ?
C56 H56A 0.9800 . ?
C56 H56B 0.9800 . ?
C56 C57 1.500(12) . ?
C57 H57A 0.9800 . ?
C57 H57B 0.9800 . ?
C58 H58A 0.9800 . ?
C58 H58B 0.9800 . ?
C58 C59 1.449(12) . ?
C59 H59A 0.9800 . ?
C59 H59B 0.9800 . ?
C60 H60A 0.9800 . ?
C60 H60B 0.9800 . ?
C60 C61 1.468(11) . ?
C61 H61A 0.9800 . ?
C61 H61B 0.9800 . ?
O17 C112 1.380(9) . ?
O17 C117 1.432(10) . ?
O18 C118 1.420(10) . ?
O18 C119 1.414(10) . ?
O19 C120 1.388(11) . ?
O19 C121 1.398(11) . ?
O21 C105 1.457(11) . ?
O21 C100 1.317(12) . ?
O21 C1D 1.472(13) . ?
O22 C106 1.352(11) . ?
O22 C107 1.319(11) . ?
O23 C108 1.385(10) . ?
O23 C109 1.409(11) . ?
O24 C110 1.431(10) . ?
O24 C111 1.381(8) . ?
C105 H10A 0.9800 . ?
C105 H10B 0.9800 . ?
C105 C106 1.472(12) . ?
C106 H10C 0.9800 . ?
C106 H10D 0.9800 . ?
C107 H10E 0.9800 . ?
C107 H10F 0.9800 . ?
C107 C108 1.451(12) . ?
C108 H10G 0.9800 . ?
C108 H10H 0.9800 . ?
C109 H10I 0.9800 . ?
C109 H10J 0.9800 . ?
C109 C110 1.496(11) . ?
C110 H11A 0.9800 . ?
C110 H11B 0.9800 . ?
C116 H116 0.9400 . ?
C116 C111 1.3900 . ?
C116 C115 1.3900 . ?
C111 C112 1.3900 . ?
C112 C113 1.3900 . ?
C113 H113 0.9400 . ?
C113 C114 1.3900 . ?
C114 H114 0.9400 . ?
C114 C115 1.3900 . ?
C115 H115 0.9400 . ?
C117 H11C 0.9800 . ?
C117 H11D 0.9800 . ?
C117 C118 1.520(11) . ?
C118 H11E 0.9800 . ?
C118 H11F 0.9800 . ?
C119 H11G 0.9800 . ?
C119 H11H 0.9800 . ?
C119 C120 1.485(11) . ?
C120 H12A 0.9800 . ?
C120 H12B 0.9800 . ?
C121 H12E 0.9800 . ?
C121 H12F 0.9800 . ?
C121 H12C 0.9800 . ?
C121 H12D 0.9800 . ?
C121 C122 1.553(13) . ?
C121 C7D 1.454(13) . ?
O20 C99 1.374(17) . ?
O20 C122 1.434(13) . ?
C102 H102 0.9400 . ?
C102 C101 1.3900 . ?
C102 C103 1.3900 . ?
C101 H101 0.9400 . ?
C101 C100 1.3900 . ?
C100 C99 1.3900 . ?
C99 C104 1.3900 . ?
C104 H104 0.9400 . ?
C104 C103 1.3900 . ?
C103 H103 0.9400 . ?
C122 H12G 0.9800 . ?
C122 H12H 0.9800 . ?
O20A C6D 1.318(19) . ?
O20A C7D 1.415(14) . ?
C1D C2D 1.3900 . ?
C1D C6D 1.3900 . ?
C2D H2D 0.9400 . ?
C2D C3D 1.3900 . ?
C3D H3D 0.9400 . ?
C3D C4D 1.3900 . ?
C4D H4D 0.9400 . ?
C4D C5D 1.3900 . ?
C5D H5D 0.9400 . ?
C5D C6D 1.3900 . ?
C7D H7DA 0.9800 . ?
C7D H7DB 0.9800 . ?
C37A F1A 1.34(2) . ?
C37A F2A 1.23(2) . ?
C37A F3A 1.47(3) . ?
C97A F10A 1.20(2) . ?
C97A F11A 1.38(2) . ?
C97A F12A 1.37(3) . ?
C98A F8A 1.36(2) . ?
C98A F9A 1.30(2) . ?
C98A F7A 1.34(2) . ?

loop_
_geom_torsion_atom_site_label_1
_geom_torsion_atom_site_label_2
_geom_torsion_atom_site_label_3
_geom_torsion_atom_site_label_4
_geom_torsion
_geom_torsion_site_symmetry_1
_geom_torsion_site_symmetry_2
_geom_torsion_site_symmetry_3
_geom_torsion_site_symmetry_4
_geom_torsion_publ_flag
F1 C37 C32 C31 -45(2) . . . . ?
F1 C37 C32 C33 130.1(13) . . . . ?
F2 C37 C32 C31 -174.6(15) . . . . ?
F2 C37 C32 C33 0(2) . . . . ?
F3 C37 C32 C31 68.7(14) . . . . ?
F3 C37 C32 C33 -116.6(10) . . . . ?
N1 C2 C3 C4 4.1(14) . . . . ?
N1 C2 C3 C18 -173.2(11) . . . . ?
N1 C2 C21 C20 174.8(12) . . . . ?
N1 C5 C6 C12 121.3(9) . . . . ?
N1 C5 C6 C7 -62.3(12) . . . . ?
N2 C22 C23 C24 177.8(12) . . . . ?
N3 C29 C30 C31 -114.6(10) . . . . ?
N3 C29 C30 C35 70.3(12) . . . . ?
C1 N1 C2 C3 -170.7(13) . . . . ?
C1 N1 C2 C21 15(2) . . . . ?
C1 N1 C5 C4 170.9(13) . . . . ?
C1 N1 C5 C6 -17.8(18) . . . . ?
C2 N1 C5 C4 6.6(14) . . . . ?
C2 N1 C5 C6 177.9(10) . . . . ?
C2 C3 C4 C5 0.2(14) . . . . ?
C2 C3 C18 C19 -3(2) . . . . ?
C3 C2 C21 C20 1.5(18) . . . . ?
C3 C4 C5 N1 -4.1(15) . . . . ?
C3 C4 C5 C6 -174.1(11) . . . . ?
C3 C18 C19 C20 2(2) . . . . ?
C4 C3 C18 C19 -179.2(15) . . . . ?
C4 C5 C6 C12 -69.5(15) . . . . ?
C4 C5 C6 C7 106.8(14) . . . . ?
C5 N1 C2 C3 -6.4(13) . . . . ?
C5 N1 C2 C21 179.5(12) . . . . ?
C5 C6 C7 C8 -176.2(8) . . . . ?
C5 C6 C7 C16 3.8(8) . . . . ?
C9 C11 C12 C6 0.0 . . . . ?
C9 C8 C13 C14 180.0 . . . . ?
C9 C8 C13 C17 -1.5(8) . . . . ?
C11 C9 C8 C7 0.0 . . . . ?
C11 C9 C8 C13 180.0 . . . . ?
C11 C9 C10 O2 1.9(15) . . . . ?
C11 C9 C10 N2 179.0(8) . . . . ?
C11 C12 C6 C5 176.5(7) . . . . ?
C11 C12 C6 C7 0.0 . . . . ?
C12 C6 C7 C8 0.0 . . . . ?
C12 C6 C7 C16 180.0 . . . . ?
C6 C7 C8 C9 0.0 . . . . ?
C6 C7 C8 C13 180.0 . . . . ?
C6 C7 C16 C15 180.0 . . . . ?
C7 C8 C13 C14 0.0 . . . . ?
C7 C8 C13 C17 178.5(8) . . . . ?
C8 C9 C11 C12 0.0 . . . . ?
C8 C9 C10 O2 -176.9(10) . . . . ?
C8 C9 C10 N2 0.3(13) . . . . ?
C8 C7 C16 C15 0.0 . . . . ?
C8 C13 C14 C15 0.0 . . . . ?
C8 C13 C17 O1 -174.5(11) . . . . ?
C8 C13 C17 N2 5.0(14) . . . . ?
C13 C14 C15 C16 0.0 . . . . ?
C14 C13 C17 O1 4.0(16) . . . . ?
C14 C13 C17 N2 -176.4(8) . . . . ?
C14 C15 C16 C7 0.0 . . . . ?
C16 C7 C8 C9 180.0 . . . . ?
C16 C7 C8 C13 0.0 . . . . ?
C10 N2 C17 O1 173.5(13) . . . . ?
C10 N2 C17 C13 -6.1(16) . . . . ?
C10 N2 C22 C23 -79.8(15) . . . . ?
C10 C9 C11 C12 -178.8(7) . . . . ?
C10 C9 C8 C7 178.8(7) . . . . ?
C10 C9 C8 C13 -1.2(7) . . . . ?
C17 N2 C10 O2 -179.1(11) . . . . ?
C17 N2 C10 C9 3.5(16) . . . . ?
C17 N2 C22 C23 96.8(14) . . . . ?
C17 C13 C14 C15 -178.6(8) . . . . ?
C18 C3 C4 C5 176.6(15) . . . . ?
C18 C19 C20 C21 1(2) . . . . ?
C19 C20 C21 C2 -2.4(19) . . . . ?
C21 C2 C3 C4 178.4(12) . . . . ?
C21 C2 C3 C18 1.1(18) . . . . ?
C22 N2 C10 O2 -2.6(17) . . . . ?
C22 N2 C10 C9 -180.0(9) . . . . ?
C22 N2 C17 O1 -3.1(17) . . . . ?
C22 N2 C17 C13 177.3(9) . . . . ?
C22 C23 C24 C25 76.3(17) . . . . ?
C23 C24 C25 C26 171.9(11) . . . . ?
C24 C25 C26 C27 137.3(14) . . . . ?
C25 C26 C27 C28 -8(3) . . . . ?
C26 C27 C28 O3 -79.0(19) . . . . ?
C26 C27 C28 N3 109.0(16) . . . . ?
C28 N3 C29 C30 -151.7(10) . . . . ?
C29 N3 C28 O3 2.2(19) . . . . ?
C29 N3 C28 C27 173.3(10) . . . . ?
C29 C30 C35 C34 175.0(9) . . . . ?
C31 C30 C35 C34 0.0 . . . . ?
C31 C32 C37A F1A -100(2) . . . . ?
C31 C32 C37A F2A 135(2) . . . . ?
C31 C32 C37A F3A 16(3) . . . . ?
C30 C31 C32 C37 174.5(12) . . . . ?
C30 C31 C32 C33 0.0 . . . . ?
C30 C31 C32 C37A -175.4(15) . . . . ?
C30 C35 C34 C33 0.0 . . . . ?
C30 C35 C34 C36 -176.6(12) . . . . ?
C30 C35 C34 C36A 179.3(13) . . . . ?
C35 C34 C33 C32 0.0 . . . . ?
C35 C34 C36 F4 25(2) . . . . ?
C35 C34 C36 F5 145.7(14) . . . . ?
C35 C34 C36 F6 -94.8(17) . . . . ?
C35 C34 C36A F4A -24(2) . . . . ?
C35 C34 C36A F5A 94.4(17) . . . . ?
C35 C34 C36A F6A -146.9(14) . . . . ?
C34 C33 C32 C37 -174.9(11) . . . . ?
C34 C33 C32 C31 0.0 . . . . ?
C34 C33 C32 C37A 174.9(17) . . . . ?
C33 C34 C36 F4 -151.7(14) . . . . ?
C33 C34 C36 F5 -31.0(19) . . . . ?
C33 C34 C36 F6 88.5(16) . . . . ?
C33 C34 C36A F4A 155.5(12) . . . . ?
C33 C34 C36A F5A -86.3(17) . . . . ?
C33 C34 C36A F6A 32(2) . . . . ?
C33 C32 C37A F1A 85(2) . . . . ?
C33 C32 C37A F2A -40(3) . . . . ?
C33 C32 C37A F3A -158.9(16) . . . . ?
C32 C31 C30 C29 -175.2(9) . . . . ?
C32 C31 C30 C35 0.0 . . . . ?
C36 C34 C33 C32 176.8(12) . . . . ?
C36A C34 C33 C32 -179.3(12) . . . . ?
C98 C93 C94 C95 174.8(14) . . . . ?
F7 C98 C93 C92 -127.8(19) . . . . ?
F7 C98 C93 C94 58(2) . . . . ?
F8 C98 C93 C92 -6(3) . . . . ?
F8 C98 C93 C94 -179.7(17) . . . . ?
F9 C98 C93 C92 120(2) . . . . ?
F9 C98 C93 C94 -54(3) . . . . ?
C97 C95 C96 C91 178.2(12) . . . . ?
F10 C97 C95 C94 -132.0(18) . . . . ?
F10 C97 C95 C96 47(2) . . . . ?
F11 C97 C95 C94 -1(2) . . . . ?
F11 C97 C95 C96 178.0(13) . . . . ?
F12 C97 C95 C94 112.6(15) . . . . ?
F12 C97 C95 C96 -67.9(19) . . . . ?
N4 C63 C64 C65 -1.0(13) . . . . ?
N4 C63 C64 C79 178.7(10) . . . . ?
N4 C63 C82 C81 -179.1(12) . . . . ?
N4 C66 C67 C68 -67.7(15) . . . . ?
N4 C66 C67 C72 111.7(13) . . . . ?
N5 C83 C84 C85 171.7(11) . . . . ?
N6 C90 C91 C92 70.0(14) . . . . ?
N6 C90 C91 C96 -110.4(12) . . . . ?
C62 N4 C63 C64 -175.7(11) . . . . ?
C62 N4 C63 C82 -2(2) . . . . ?
C62 N4 C66 C65 174.9(12) . . . . ?
C62 N4 C66 C67 -3(2) . . . . ?
C63 N4 C66 C65 -3.5(15) . . . . ?
C63 N4 C66 C67 179.0(11) . . . . ?
C63 C64 C65 C66 -0.9(14) . . . . ?
C63 C64 C79 C80 0.9(18) . . . . ?
C64 C63 C82 C81 -6.6(19) . . . . ?
C64 C65 C66 N4 2.7(15) . . . . ?
C64 C65 C66 C67 -179.8(11) . . . . ?
C64 C79 C80 C81 -3.8(19) . . . . ?
C65 C64 C79 C80 -179.4(13) . . . . ?
C65 C66 C67 C68 115.2(13) . . . . ?
C65 C66 C67 C72 -65.4(16) . . . . ?
C66 N4 C63 C64 2.8(13) . . . . ?
C66 N4 C63 C82 176.4(13) . . . . ?
C66 C67 C68 C69 -177.8(9) . . . . ?
C66 C67 C68 C78 -0.1(14) . . . . ?
C66 C67 C72 C71 174.8(10) . . . . ?
C67 C68 C69 C70 0.6(11) . . . . ?
C67 C68 C69 C74 -178.2(8) . . . . ?
C67 C68 C78 C77 -179.8(9) . . . . ?
C68 C67 C72 C71 -5.9(14) . . . . ?
C68 C69 C70 C71 -0.8(13) . . . . ?
C68 C69 C70 C73 178.4(9) . . . . ?
C68 C69 C74 C75 179.1(9) . . . . ?
C68 C69 C74 C76 -3.4(12) . . . . ?
C69 C68 C78 C77 -2.1(12) . . . . ?
C69 C70 C71 C72 -2.2(14) . . . . ?
C69 C70 C73 O14 178.0(11) . . . . ?
C69 C70 C73 N5 2.6(15) . . . . ?
C69 C74 C75 O13 -178.3(11) . . . . ?
C69 C74 C75 N5 2.5(15) . . . . ?
C69 C74 C76 C77 1.0(14) . . . . ?
C70 C69 C74 C75 0.3(13) . . . . ?
C70 C69 C74 C76 177.9(8) . . . . ?
C70 C71 C72 C67 5.5(14) . . . . ?
C71 C70 C73 O14 -2.8(17) . . . . ?
C71 C70 C73 N5 -178.2(10) . . . . ?
C72 C67 C68 C69 2.8(12) . . . . ?
C72 C67 C68 C78 -179.5(9) . . . . ?
C73 N5 C75 O13 178.0(13) . . . . ?
C73 N5 C75 C74 -2.8(17) . . . . ?
C73 N5 C83 C84 -84.2(15) . . . . ?
C73 C70 C71 C72 178.6(9) . . . . ?
C74 C69 C70 C71 177.9(9) . . . . ?
C74 C69 C70 C73 -2.9(14) . . . . ?
C74 C76 C77 C78 0.9(13) . . . . ?
C75 N5 C73 O14 -175.2(12) . . . . ?
C75 N5 C73 C70 0.4(17) . . . . ?
C75 N5 C83 C84 93.8(13) . . . . ?
C75 C74 C76 C77 178.6(10) . . . . ?
C76 C74 C75 O13 4.1(17) . . . . ?
C76 C74 C75 N5 -175.1(10) . . . . ?
C76 C77 C78 C68 -0.2(14) . . . . ?
C78 C68 C69 C70 -177.5(8) . . . . ?
C78 C68 C69 C74 3.7(11) . . . . ?
C79 C64 C65 C66 179.3(13) . . . . ?
C79 C80 C81 C82 2(2) . . . . ?
C80 C81 C82 C63 3.4(19) . . . . ?
C82 C63 C64 C65 -175.3(12) . . . . ?
C82 C63 C64 C79 4.5(18) . . . . ?
C83 N5 C73 O14 2.7(18) . . . . ?
C83 N5 C73 C70 178.3(9) . . . . ?
C83 N5 C75 O13 0.0(18) . . . . ?
C83 N5 C75 C74 179.2(10) . . . . ?
C83 C84 C85 C86 81.3(15) . . . . ?
C84 C85 C86 C87 -177.1(10) . . . . ?
C85 C86 C87 C88 178.7(11) . . . . ?
C86 C87 C88 C89 -73.3(13) . . . . ?
C87 C88 C89 O16 -31.1(16) . . . . ?
C87 C88 C89 N6 145.4(10) . . . . ?
C89 N6 C90 C91 -149.2(11) . . . . ?
C90 N6 C89 O16 -3.2(17) . . . . ?
C90 N6 C89 C88 -179.9(10) . . . . ?
C90 C91 C92 C93 179.7(11) . . . . ?
C90 C91 C96 C95 -177.9(10) . . . . ?
C91 C92 C93 C98 -175.3(14) . . . . ?
C91 C92 C93 C94 -1.4(15) . . . . ?
C91 C92 C93 C98A -179.1(14) . . . . ?
C92 C91 C96 C95 1.8(12) . . . . ?
C92 C93 C94 C95 0.8(14) . . . . ?
C92 C93 C98A F8A -61(3) . . . . ?
C92 C93 C98A F9A 64(3) . . . . ?
C92 C93 C98A F7A 176(2) . . . . ?
C93 C94 C95 C97 -179.5(13) . . . . ?
C93 C94 C95 C96 1.0(13) . . . . ?
C93 C94 C95 C97A -179.9(16) . . . . ?
C94 C93 C98A F8A 121(2) . . . . ?
C94 C93 C98A F9A -114(2) . . . . ?
C94 C93 C98A F7A -1(3) . . . . ?
C94 C95 C96 C91 -2.4(13) . . . . ?
C94 C95 C97A F10A 154(2) . . . . ?
C94 C95 C97A F11A -81(2) . . . . ?
C94 C95 C97A F12A 37(3) . . . . ?
C96 C91 C92 C93 0.1(13) . . . . ?
C96 C95 C97A F10A -27(3) . . . . ?
C96 C95 C97A F11A 98(2) . . . . ?
C96 C95 C97A F12A -144.2(19) . . . . ?
O5 C56 C57 O6 72(2) . . . . ?
O6 C58 C59 O7 -20(2) . . . . ?
O7 C60 C61 O8 -82.8(13) . . . . ?
O8 C38 C43 C42 179.0(9) . . . . ?
O9 C39 C38 O8 3.1(9) . . . . ?
O9 C39 C38 C43 -177.9(9) . . . . ?
O9 C44 C45 O10 -66.4(17) . . . . ?
O10 C46 C47 O11 89.8(14) . . . . ?
O11 C48 C49 O12 -76.5(14) . . . . ?
O12 C50 C51 O5 9.9(13) . . . . ?
O12 C50 C51 C52 -174.9(12) . . . . ?
C40 C39 C38 O8 -179.0(8) . . . . ?
C40 C39 C38 C43 0.0 . . . . ?
C39 O9 C44 C45 -92.8(13) . . . . ?
C39 C40 C41 C42 0.0 . . . . ?
C39 C38 C43 C42 0.0 . . . . ?
C38 O8 C61 C60 -175.5(9) . . . . ?
C38 C43 C42 C41 0.0 . . . . ?
C43 C42 C41 C40 0.0 . . . . ?
C41 C40 C39 O9 177.7(9) . . . . ?
C41 C40 C39 C38 0.0 . . . . ?
C44 O9 C39 C40 10.6(13) . . . . ?
C44 O9 C39 C38 -171.6(8) . . . . ?
C45 O10 C46 C47 -175.7(13) . . . . ?
C46 O10 C45 C44 -169.3(13) . . . . ?
C47 O11 C48 C49 -168.2(10) . . . . ?
C48 O11 C47 C46 -176.4(9) . . . . ?
C49 O12 C50 C55 -11.3(17) . . . . ?
C49 O12 C50 C51 163.5(11) . . . . ?
C52 C53 C54 C55 0.0 . . . . ?
C53 C52 C51 O5 174.9(12) . . . . ?
C53 C52 C51 C50 0.0 . . . . ?
C53 C54 C55 C50 0.0 . . . . ?
C54 C55 C50 O12 174.7(12) . . . . ?
C54 C55 C50 C51 0.0 . . . . ?
C55 C50 C51 O5 -175.3(11) . . . . ?
C55 C50 C51 C52 0.0 . . . . ?
C50 O12 C49 C48 131.4(14) . . . . ?
C51 O5 C56 C57 -170.7(12) . . . . ?
C51 C52 C53 C54 0.0 . . . . ?
C56 O5 C51 C52 5.0(17) . . . . ?
C56 O5 C51 C50 -180.0(11) . . . . ?
C57 O6 C58 C59 -165.5(18) . . . . ?
C58 O6 C57 C56 -171.3(18) . . . . ?
C59 O7 C60 C61 -169.9(12) . . . . ?
C60 O7 C59 C58 -172.8(13) . . . . ?
C61 O8 C38 C39 166.5(8) . . . . ?
C61 O8 C38 C43 -12.5(13) . . . . ?
O17 C112 C113 C114 -177.2(10) . . . . ?
O17 C117 C118 O18 -65.8(17) . . . . ?
O18 C119 C120 O19 89.7(14) . . . . ?
O19 C121 C122 O20 -85.5(19) . . . . ?
O19 C121 C7D O20A -49(4) . . . . ?
O21 C105 C106 O22 79.7(15) . . . . ?
O21 C100 C99 O20 -6.5(15) . . . . ?
O21 C100 C99 C104 173.2(16) . . . . ?
O21 C1D C2D C3D 162.3(18) . . . . ?
O21 C1D C6D O20A 11.9(18) . . . . ?
O21 C1D C6D C5D -163.1(17) . . . . ?
O22 C107 C108 O23 41(2) . . . . ?
O23 C109 C110 O24 -80.5(14) . . . . ?
O24 C111 C112 O17 -1.3(9) . . . . ?
O24 C111 C112 C113 -178.8(9) . . . . ?
C105 O21 C100 C101 -10.4(18) . . . . ?
C105 O21 C100 C99 176.7(11) . . . . ?
C105 O21 C1D C2D 16(2) . . . . ?
C105 O21 C1D C6D 178.9(15) . . . . ?
C106 O22 C107 C108 160.2(14) . . . . ?
C107 O22 C106 C105 162.0(13) . . . . ?
C108 O23 C109 C110 172.7(12) . . . . ?
C109 O23 C108 C107 161.7(14) . . . . ?
C110 O24 C111 C116 -11.2(14) . . . . ?
C110 O24 C111 C112 167.5(9) . . . . ?
C116 C111 C112 O17 177.4(9) . . . . ?
C116 C111 C112 C113 0.0 . . . . ?
C111 O24 C110 C109 -179.4(9) . . . . ?
C111 C116 C115 C114 0.0 . . . . ?
C111 C112 C113 C114 0.0 . . . . ?
C112 O17 C117 C118 -85.4(13) . . . . ?
C112 C113 C114 C115 0.0 . . . . ?
C113 C114 C115 C116 0.0 . . . . ?
C115 C116 C111 O24 178.7(10) . . . . ?
C115 C116 C111 C112 0.0 . . . . ?
C117 O17 C112 C111 -173.4(8) . . . . ?
C117 O17 C112 C113 3.9(12) . . . . ?
C118 O18 C119 C120 -177.2(12) . . . . ?
C119 O18 C118 C117 -166.5(12) . . . . ?
C120 O19 C121 C122 -175.0(11) . . . . ?
C120 O19 C121 C7D 177(3) . . . . ?
C121 O19 C120 C119 174.3(10) . . . . ?
O20 C99 C104 C103 179.6(17) . . . . ?
C102 C101 C100 O21 -172.6(17) . . . . ?
C102 C101 C100 C99 0.0 . . . . ?
C101 C102 C103 C104 0.0 . . . . ?
C101 C100 C99 O20 -179.7(15) . . . . ?
C101 C100 C99 C104 0.0 . . . . ?
C100 O21 C105 C106 -165.8(14) . . . . ?
C100 C99 C104 C103 0.0 . . . . ?
C99 O20 C122 C121 168.5(16) . . . . ?
C99 C104 C103 C102 0.0 . . . . ?
C103 C102 C101 C100 0.0 . . . . ?
C122 O20 C99 C100 159.6(16) . . . . ?
C122 O20 C99 C104 -20(3) . . . . ?
C1D O21 C105 C106 -174.6(16) . . . . ?
C1D C2D C3D C4D 0.0 . . . . ?
C2D C1D C6D O20A 175(2) . . . . ?
C2D C1D C6D C5D 0.0 . . . . ?
C2D C3D C4D C5D 0.0 . . . . ?
C3D C4D C5D C6D 0.0 . . . . ?
C4D C5D C6D O20A -175(2) . . . . ?
C4D C5D C6D C1D 0.0 . . . . ?
C6D O20A C7D C121 106(2) . . . . ?
C6D C1D C2D C3D 0.0 . . . . ?
C7D O20A C6D C1D 145.6(15) . . . . ?
C7D O20A C6D C5D -40(3) . . . . ?
C97A C95 C96 C91 178.5(15) . . . . ?
C98A C93 C94 C95 178.5(14) . . . . ?
